data_4103419
loop_
_publ_author_name
'Beatriz Ballesteros'
'Thomas B. Faust'
'Chin-Fa Lee'
'David A. Leigh'
'Christopher A. Muryn'
'Robin G. Pritchard'
'David Schultz'
'Simon J. Teat'
'Grigore A. Timco'
'Richard E. P. Winpenny'

_publ_section_title
;
 Synthesis, Structure, and Dynamic Properties of Hybrid Organic-Inorganic
 Rotaxanes
;
_journal_name_full 'Journal of the American Chemical Society'
_journal_page_first 15435
_journal_page_last 15444
_journal_paper_doi 10.1021/ja1074773
_journal_volume 132
_journal_year 2010
_chemical_compound_source 'synthesis as described'
_chemical_formula_moiety 'C122 H212 Cr7 F8 Mn1 N1 O36'
_chemical_formula_sum 'C122 H212 Cr7 F8 Mn N O36'
_chemical_formula_weight 2839.87
_chemical_name_systematic
;
 ?
;
_space_group_IT_number 14
_symmetry_cell_setting monoclinic
_symmetry_Int_Tables_number 14
_symmetry_space_group_name_Hall '-P 2yn'
_symmetry_space_group_name_H-M 'P 1 21/n 1'
_atom_sites_solution_hydrogens geom
_atom_sites_solution_primary direct
_atom_sites_solution_secondary difmap
_audit_conform_dict_location ftp://ftp.iucr.org/pub/cif_core.dic
_audit_conform_dict_name cif_core.dic
_audit_conform_dict_version 2.3
_audit_creation_date 2009-07-21T00:34:34-00:00
_audit_creation_method 'WinGX routine CIF_UPDATE'
_cell_angle_alpha 90
_cell_angle_beta 100.790(2)
_cell_angle_gamma 90
_cell_formula_units_Z 4
_cell_length_a 18.7556(7)
_cell_length_b 29.0775(11)
_cell_length_c 28.6023(14)
_cell_measurement_reflns_used 19251
_cell_measurement_temperature 100(2)
_cell_measurement_theta_max 20
_cell_measurement_theta_min 2
_cell_measurement_wavelength 0.71073
_cell_volume 15322.9(11)
_computing_cell_refinement 'HKL Scalepack (Otwinowski & Minor 1997)'
_computing_data_collection 'Collect (Nonius BV, 1997-2000)'
_computing_data_reduction 'HKL Denzo and Scalepack (Otwinowski & Minor 1997)'
_computing_molecular_graphics 'Ortep-3 for Windows (Farrugia, 1997)'
_computing_publication_material 'WinGX publication routines (Farrugia, 1999)'
_computing_structure_refinement 'SHELXL-97 (Sheldrick, 1997)'
_computing_structure_solution 'SHELXS-86 (Sheldrick, 1986)'
_diffrn_ambient_temperature 100(2)
_diffrn_detector 'CCD plate'
_diffrn_detector_area_resol_mean 9
_diffrn_measured_fraction_theta_full 0.996
_diffrn_measured_fraction_theta_max 0.996
_diffrn_measurement_device '95mm CCD camera on \k-goniostat'
_diffrn_measurement_device_type KappaCCD
_diffrn_measurement_method 'CCD rotation images, thick slices'
_diffrn_orient_matrix_type 'by Nonius Collect from scalepack cell'
_diffrn_orient_matrix_UB_11 -0.376949E-1
_diffrn_orient_matrix_UB_12 -0.150511E-1
_diffrn_orient_matrix_UB_13 0.15339E-1
_diffrn_orient_matrix_UB_21 -0.39909E-2
_diffrn_orient_matrix_UB_22 -0.256696E-1
_diffrn_orient_matrix_UB_23 -0.236145E-1
_diffrn_orient_matrix_UB_31 0.38848E-1
_diffrn_orient_matrix_UB_32 -0.172415E-1
_diffrn_orient_matrix_UB_33 0.217675E-1
_diffrn_radiation_monochromator graphite
_diffrn_radiation_probe x-ray
_diffrn_radiation_type MoK\a
_diffrn_radiation_wavelength 0.71073
_diffrn_reflns_av_R_equivalents 0.1920
_diffrn_reflns_av_unetI/netI 0.2363
_diffrn_reflns_limit_h_max 18
_diffrn_reflns_limit_h_min 0
_diffrn_reflns_limit_k_max 27
_diffrn_reflns_limit_k_min 0
_diffrn_reflns_limit_l_max 27
_diffrn_reflns_limit_l_min -27
_diffrn_reflns_number 78477
_diffrn_reflns_reduction_process
;
 Scaled and merged with SORTAV
 R.H. Blessing, (1987) Cryst. Rev. 1, 3-58
 R.H. Blessing, (1989) J. Appl. Cryst. 22, 396-397
;
_diffrn_reflns_theta_full 20
_diffrn_reflns_theta_max 20
_diffrn_reflns_theta_min 2.95
_diffrn_source 'Enraf Nonius FR590'
_exptl_absorpt_coefficient_mu 0.632
_exptl_absorpt_correction_T_max 0.9571
_exptl_absorpt_correction_T_min 0.858
_exptl_absorpt_correction_type multi-scan
_exptl_absorpt_process_details
;
 R.H. Blessing, Acta Cryst. (1995), A51, 33-38
;
_exptl_crystal_colour green
_exptl_crystal_density_diffrn 1.231
_exptl_crystal_density_method 'not measured'
_exptl_crystal_description plate
_exptl_crystal_F_000 6016
_exptl_crystal_size_max 0.25
_exptl_crystal_size_mid 0.18
_exptl_crystal_size_min 0.07
_refine_diff_density_max 0.58
_refine_diff_density_min -0.358
_refine_diff_density_rms 0.089
_refine_ls_extinction_method none
_refine_ls_goodness_of_fit_ref 1.107
_refine_ls_hydrogen_treatment constr
_refine_ls_matrix_type full
_refine_ls_number_parameters 1576
_refine_ls_number_reflns 14235
_refine_ls_number_restraints 2670
_refine_ls_restrained_S_all 1.076
_refine_ls_R_factor_all 0.2775
_refine_ls_R_factor_gt 0.1071
_refine_ls_shift/su_max 0.003
_refine_ls_shift/su_mean 0
_refine_ls_structure_factor_coef Fsqd
_refine_ls_weighting_details 'calc w=1/[\s^2^(Fo^2^)+(0.0817P)^2^+44.0696P] where P=(Fo^2^+2Fc^2^)/3'
_refine_ls_weighting_scheme calc
_refine_ls_wR_factor_gt 0.2052
_refine_ls_wR_factor_ref 0.2691
_reflns_number_gt 5116
_reflns_number_total 14235
_reflns_threshold_expression >2sigma(I)
_cod_data_source_file ja1074773_si_004.cif
_cod_data_source_block shelxl
_cod_original_sg_symbol_H-M 'P 21/n'
_cod_database_code 4103419

loop_
_symmetry_equiv_pos_as_xyz
'x, y, z'
'-x+1/2, y+1/2, -z+1/2'
'-x, -y, -z'
'x-1/2, -y-1/2, z-1/2'

loop_
_atom_site_label
_atom_site_type_symbol
_atom_site_fract_x
_atom_site_fract_y
_atom_site_fract_z
_atom_site_U_iso_or_equiv
_atom_site_adp_type
_atom_site_occupancy
_atom_site_symmetry_multiplicity
_atom_site_calc_flag
_atom_site_refinement_flags
C1 C 0.1532(9) 0.2577(6) 0.2505(8) 0.074(6) Uani 1 1 d DU
C2 C 0.1541(10) 0.2074(6) 0.2366(6) 0.097(6) Uani 1 1 d DU
C3 C 0.2255(11) 0.1863(7) 0.2567(8) 0.227(15) Uani 1 1 d DU
H3A H 0.2346 0.1889 0.2915 0.341 Uiso 1 1 calc R
H3B H 0.2639 0.2022 0.2442 0.341 Uiso 1 1 calc R
H3C H 0.2249 0.1537 0.2478 0.341 Uiso 1 1 calc R
C4 C 0.0966(11) 0.1829(6) 0.2574(8) 0.193(12) Uani 1 1 d DU
H4A H 0.0489 0.1959 0.2442 0.29 Uiso 1 1 calc R
H4B H 0.1064 0.1866 0.2921 0.29 Uiso 1 1 calc R
H4C H 0.097 0.1501 0.2495 0.29 Uiso 1 1 calc R
C5 C 0.1356(14) 0.2025(7) 0.1840(6) 0.225(14) Uani 1 1 d DU
H5A H 0.0884 0.2168 0.1721 0.337 Uiso 1 1 calc R
H5B H 0.1334 0.1698 0.1755 0.337 Uiso 1 1 calc R
H5C H 0.1728 0.2177 0.1695 0.337 Uiso 1 1 calc R
C6 C 0.0275(9) 0.3328(6) 0.2958(8) 0.083(6) Uani 1 1 d DU
C7 C -0.0490(8) 0.3211(6) 0.3002(6) 0.088(6) Uani 1 1 d DU
C8 C -0.0743(10) 0.2806(6) 0.2674(7) 0.158(10) Uani 1 1 d DU
H8A H -0.0717 0.2889 0.2345 0.237 Uiso 1 1 calc R
H8B H -0.1245 0.2728 0.2693 0.237 Uiso 1 1 calc R
H8C H -0.043 0.254 0.2772 0.237 Uiso 1 1 calc R
C9 C -0.0971(9) 0.3607(6) 0.2817(7) 0.134(8) Uani 1 1 d DU
H9A H -0.0935 0.3667 0.2486 0.202 Uiso 1 1 calc R
H9B H -0.0819 0.3881 0.301 0.202 Uiso 1 1 calc R
H9C H -0.1475 0.3532 0.2836 0.202 Uiso 1 1 calc R
C10 C -0.0547(8) 0.3087(6) 0.3501(6) 0.115(7) Uani 1 1 d DU
H10A H -0.0395 0.3349 0.3712 0.172 Uiso 1 1 calc R
H10B H -0.0233 0.2822 0.3605 0.172 Uiso 1 1 calc R
H10C H -0.1051 0.3007 0.3514 0.172 Uiso 1 1 calc R
C11 C 0.0300(8) 0.3629(6) 0.1225(7) 0.070(6) Uani 1 1 d DU
C12 C -0.0456(8) 0.3587(5) 0.0932(5) 0.068(5) Uani 1 1 d DU
C13 C -0.0898(8) 0.3996(5) 0.1042(6) 0.116(7) Uani 1 1 d DU
H13A H -0.0918 0.3997 0.1382 0.174 Uiso 1 1 calc R
H13B H -0.1391 0.3974 0.0855 0.174 Uiso 1 1 calc R
H13C H -0.067 0.4281 0.096 0.174 Uiso 1 1 calc R
C14 C -0.0805(8) 0.3153(5) 0.1080(5) 0.091(6) Uani 1 1 d DU
H14A H -0.0834 0.3173 0.1418 0.136 Uiso 1 1 calc R
H14B H -0.0512 0.2886 0.1028 0.136 Uiso 1 1 calc R
H14C H -0.1295 0.3121 0.089 0.136 Uiso 1 1 calc R
C15 C -0.0422(8) 0.3572(5) 0.0413(5) 0.102(6) Uani 1 1 d DU
H15A H -0.0143 0.3302 0.0348 0.153 Uiso 1 1 calc R
H15B H -0.0185 0.3851 0.0325 0.153 Uiso 1 1 calc R
H15C H -0.0915 0.3553 0.0225 0.153 Uiso 1 1 calc R
C16 C 0.1110(9) 0.4552(6) 0.1990(7) 0.071(6) Uani 1 1 d DU
C17 C 0.0762(9) 0.5002(6) 0.2101(6) 0.102(7) Uani 1 1 d DU
C18 C 0.0710(12) 0.5001(7) 0.2625(6) 0.178(11) Uani 1 1 d DU
H18A H 0.042 0.4736 0.2692 0.267 Uiso 1 1 calc R
H18B H 0.0478 0.5285 0.2702 0.267 Uiso 1 1 calc R
H18C H 0.1198 0.4979 0.2819 0.267 Uiso 1 1 calc R
C19 C -0.0001(9) 0.4996(6) 0.1810(7) 0.175(11) Uani 1 1 d DU
H19A H -0.027 0.4736 0.191 0.263 Uiso 1 1 calc R
H19B H 0.002 0.4964 0.1472 0.263 Uiso 1 1 calc R
H19C H -0.0247 0.5284 0.1861 0.263 Uiso 1 1 calc R
C20 C 0.1188(9) 0.5401(5) 0.1977(7) 0.136(9) Uani 1 1 d DU
H20A H 0.1208 0.539 0.1637 0.205 Uiso 1 1 calc R
H20B H 0.1681 0.5388 0.2164 0.205 Uiso 1 1 calc R
H20C H 0.0953 0.5687 0.2047 0.205 Uiso 1 1 calc R
C21 C 0.2523(11) 0.3811(6) 0.4169(6) 0.076(6) Uani 1 1 d DU
C22 C 0.2470(8) 0.4216(6) 0.4493(6) 0.085(6) Uani 1 1 d DU
C23 C 0.2464(9) 0.4042(5) 0.4993(5) 0.095(6) Uani 1 1 d DU
H23A H 0.2908 0.3866 0.5108 0.142 Uiso 1 1 calc R
H23B H 0.204 0.3843 0.4988 0.142 Uiso 1 1 calc R
H23C H 0.2438 0.4303 0.5205 0.142 Uiso 1 1 calc R
C24 C 0.3164(8) 0.4497(5) 0.4526(5) 0.094(6) Uani 1 1 d DU
H24A H 0.3584 0.4305 0.4654 0.142 Uiso 1 1 calc R
H24B H 0.3147 0.4761 0.4736 0.142 Uiso 1 1 calc R
H24C H 0.3206 0.4607 0.4208 0.142 Uiso 1 1 calc R
C25 C 0.1817(8) 0.4505(5) 0.4313(6) 0.114(7) Uani 1 1 d DU
H25A H 0.1838 0.4616 0.3993 0.171 Uiso 1 1 calc R
H25B H 0.1809 0.4768 0.4527 0.171 Uiso 1 1 calc R
H25C H 0.1377 0.4321 0.4304 0.171 Uiso 1 1 calc R
C26 C 0.2333(11) 0.2540(5) 0.4156(5) 0.064(5) Uani 1 1 d DU
C27 C 0.2109(8) 0.2129(5) 0.4422(5) 0.075(5) Uani 1 1 d DU
C28 C 0.1291(7) 0.2081(5) 0.4321(6) 0.093(6) Uani 1 1 d DU
H28A H 0.1071 0.2364 0.4413 0.139 Uiso 1 1 calc R
H28B H 0.1152 0.1821 0.4503 0.139 Uiso 1 1 calc R
H28C H 0.1122 0.2025 0.398 0.139 Uiso 1 1 calc R
C29 C 0.2353(8) 0.2219(6) 0.4952(5) 0.111(7) Uani 1 1 d DU
H29A H 0.2114 0.2496 0.5041 0.166 Uiso 1 1 calc R
H29B H 0.2881 0.2263 0.5023 0.166 Uiso 1 1 calc R
H29C H 0.2223 0.1956 0.5132 0.166 Uiso 1 1 calc R
C30 C 0.2458(9) 0.1699(5) 0.4288(7) 0.132(8) Uani 1 1 d DU
H30A H 0.2987 0.1728 0.4373 0.198 Uiso 1 1 calc R
H30B H 0.2318 0.1648 0.3944 0.198 Uiso 1 1 calc R
H30C H 0.2298 0.1437 0.4458 0.198 Uiso 1 1 calc R
C31 C 0.4828(10) 0.3295(6) 0.4804(5) 0.067(6) Uani 1 1 d DU
C32 C 0.5074(7) 0.3252(5) 0.5343(5) 0.055(5) Uani 1 1 d DU
C33 C 0.5232(10) 0.2747(5) 0.5445(6) 0.131(8) Uani 1 1 d DU
H33A H 0.5634 0.265 0.5292 0.197 Uiso 1 1 calc R
H33B H 0.4799 0.2565 0.5318 0.197 Uiso 1 1 calc R
H33C H 0.5366 0.27 0.5789 0.197 Uiso 1 1 calc R
C34 C 0.5749(7) 0.3541(5) 0.5508(5) 0.077(5) Uani 1 1 d DU
H34A H 0.6142 0.343 0.5355 0.115 Uiso 1 1 calc R
H34B H 0.5896 0.3515 0.5854 0.115 Uiso 1 1 calc R
H34C H 0.5644 0.3863 0.5421 0.115 Uiso 1 1 calc R
C35 C 0.4457(8) 0.3415(7) 0.5562(5) 0.130(8) Uani 1 1 d DU
H35A H 0.4384 0.3745 0.5503 0.194 Uiso 1 1 calc R
H35B H 0.4568 0.3358 0.5906 0.194 Uiso 1 1 calc R
H35C H 0.4015 0.3248 0.5421 0.194 Uiso 1 1 calc R
C36 C 0.4824(11) 0.2592(6) 0.3764(6) 0.068(6) Uani 1 1 d DU
C37 C 0.5138(10) 0.2113(6) 0.3757(6) 0.104(7) Uani 1 1 d DU
C38 C 0.4586(9) 0.1772(5) 0.3516(6) 0.121(7) Uani 1 1 d DU
H38A H 0.4423 0.1862 0.3183 0.181 Uiso 1 1 calc R
H38B H 0.417 0.1767 0.3678 0.181 Uiso 1 1 calc R
H38C H 0.4805 0.1465 0.3529 0.181 Uiso 1 1 calc R
C39 C 0.5745(11) 0.2147(7) 0.3477(10) 0.256(16) Uani 1 1 d DU
H39A H 0.5542 0.2226 0.3146 0.384 Uiso 1 1 calc R
H39B H 0.5998 0.1852 0.3488 0.384 Uiso 1 1 calc R
H39C H 0.6087 0.2387 0.3616 0.384 Uiso 1 1 calc R
C40 C 0.5447(15) 0.1987(6) 0.4261(7) 0.279(18) Uani 1 1 d DU
H40A H 0.5821 0.2211 0.4394 0.419 Uiso 1 1 calc R
H40B H 0.5664 0.1679 0.427 0.419 Uiso 1 1 calc R
H40C H 0.506 0.1988 0.4448 0.419 Uiso 1 1 calc R
C41 C 0.6733(8) 0.3748(6) 0.3869(7) 0.062(5) Uani 1 1 d DU
C42 C 0.7473(8) 0.3738(5) 0.4189(5) 0.065(5) Uani 1 1 d DU
C43 C 0.7580(9) 0.3287(5) 0.4450(6) 0.120(8) Uani 1 1 d DU
H43A H 0.7573 0.3036 0.4221 0.18 Uiso 1 1 calc R
H43B H 0.7188 0.3242 0.4629 0.18 Uiso 1 1 calc R
H43C H 0.8048 0.3289 0.467 0.18 Uiso 1 1 calc R
C44 C 0.8033(8) 0.3813(6) 0.3877(6) 0.122(8) Uani 1 1 d DU
H44A H 0.7954 0.4115 0.3723 0.183 Uiso 1 1 calc R
H44B H 0.7986 0.3572 0.3634 0.183 Uiso 1 1 calc R
H44C H 0.852 0.3802 0.4074 0.183 Uiso 1 1 calc R
C45 C 0.7512(8) 0.4122(5) 0.4545(5) 0.096(6) Uani 1 1 d DU
H45A H 0.7453 0.4418 0.4378 0.143 Uiso 1 1 calc R
H45B H 0.7983 0.4114 0.4761 0.143 Uiso 1 1 calc R
H45C H 0.7124 0.4085 0.4729 0.143 Uiso 1 1 calc R
C46 C 0.5304(9) 0.4599(6) 0.3704(7) 0.071(6) Uani 1 1 d DU
C47 C 0.5357(9) 0.5071(5) 0.3925(6) 0.077(6) Uani 1 1 d DU
C48 C 0.4934(10) 0.5087(6) 0.4325(7) 0.142(9) Uani 1 1 d DU
H48A H 0.4424 0.5014 0.42 0.213 Uiso 1 1 calc R
H48B H 0.497 0.5395 0.4466 0.213 Uiso 1 1 calc R
H48C H 0.5135 0.4861 0.4569 0.213 Uiso 1 1 calc R
C49 C 0.5026(9) 0.5415(5) 0.3554(6) 0.144(9) Uani 1 1 d DU
H49A H 0.451 0.5346 0.3448 0.216 Uiso 1 1 calc R
H49B H 0.5274 0.5399 0.3282 0.216 Uiso 1 1 calc R
H49C H 0.5079 0.5725 0.369 0.216 Uiso 1 1 calc R
C50 C 0.6144(8) 0.5193(5) 0.4107(5) 0.093(6) Uani 1 1 d DU
H50A H 0.6408 0.5187 0.3842 0.139 Uiso 1 1 calc R
H50B H 0.6359 0.4969 0.4348 0.139 Uiso 1 1 calc R
H50C H 0.6176 0.5501 0.4247 0.139 Uiso 1 1 calc R
C51 C 0.6040(10) 0.3402(6) 0.2169(8) 0.092(7) Uani 1 1 d DU
C52 C 0.6534(9) 0.3020(5) 0.2051(6) 0.078(6) Uani 1 1 d DU
C53 C 0.6863(10) 0.2765(5) 0.2496(6) 0.136(8) Uani 1 1 d DU
H53A H 0.6478 0.2612 0.2627 0.204 Uiso 1 1 calc R
H53B H 0.7121 0.2982 0.273 0.204 Uiso 1 1 calc R
H53C H 0.7205 0.2534 0.242 0.204 Uiso 1 1 calc R
C54 C 0.6092(9) 0.2702(6) 0.1688(7) 0.161(10) Uani 1 1 d DU
H54A H 0.5901 0.2875 0.1397 0.241 Uiso 1 1 calc R
H54B H 0.5687 0.2575 0.1819 0.241 Uiso 1 1 calc R
H54C H 0.64 0.2451 0.1613 0.241 Uiso 1 1 calc R
C55 C 0.7111(8) 0.3256(6) 0.1834(6) 0.110(7) Uani 1 1 d DU
H55A H 0.6884 0.3414 0.1541 0.166 Uiso 1 1 calc R
H55B H 0.7458 0.3028 0.1761 0.166 Uiso 1 1 calc R
H55C H 0.7366 0.3482 0.206 0.166 Uiso 1 1 calc R
C56 C 0.6575(9) 0.4590(6) 0.2318(8) 0.084(7) Uani 1 1 d DU
C57 C 0.7229(9) 0.4868(6) 0.2269(6) 0.086(6) Uani 1 1 d DU
C58 C 0.7236(11) 0.5008(8) 0.1765(6) 0.221(14) Uani 1 1 d DU
H58A H 0.7252 0.4732 0.157 0.332 Uiso 1 1 calc R
H58B H 0.7664 0.5198 0.1756 0.332 Uiso 1 1 calc R
H58C H 0.6795 0.5184 0.1641 0.332 Uiso 1 1 calc R
C59 C 0.7905(10) 0.4589(7) 0.2449(9) 0.196(12) Uani 1 1 d DU
H59A H 0.7922 0.4508 0.2783 0.294 Uiso 1 1 calc R
H59B H 0.8335 0.477 0.242 0.294 Uiso 1 1 calc R
H59C H 0.7894 0.4307 0.2259 0.294 Uiso 1 1 calc R
C60 C 0.7237(11) 0.5296(6) 0.2566(8) 0.189(12) Uani 1 1 d DU
H60A H 0.7262 0.521 0.29 0.284 Uiso 1 1 calc R
H60B H 0.6792 0.5473 0.2454 0.284 Uiso 1 1 calc R
H60C H 0.766 0.5483 0.2536 0.284 Uiso 1 1 calc R
C61 C 0.4890(13) 0.4167(7) 0.0710(8) 0.107(8) Uani 1 1 d DU
C62 C 0.5233(11) 0.3965(8) 0.0316(7) 0.190(12) Uani 1 1 d DU
C63 C 0.5964(10) 0.4166(8) 0.0327(6) 0.160(10) Uani 1 1 d DU
H63A H 0.6253 0.414 0.0649 0.239 Uiso 1 1 calc R
H63B H 0.5915 0.4491 0.0236 0.239 Uiso 1 1 calc R
H63C H 0.6207 0.4 0.0103 0.239 Uiso 1 1 calc R
C64 C 0.5355(19) 0.3450(8) 0.0421(12) 0.41(3) Uani 1 1 d DU
H64A H 0.5685 0.3411 0.0728 0.611 Uiso 1 1 calc R
H64B H 0.5569 0.3308 0.0169 0.611 Uiso 1 1 calc R
H64C H 0.4889 0.3302 0.0434 0.611 Uiso 1 1 calc R
C65 C 0.4749(11) 0.4013(12) -0.0143(7) 0.278(17) Uani 1 1 d DU
H65A H 0.4284 0.3864 -0.0131 0.417 Uiso 1 1 calc R
H65B H 0.497 0.3866 -0.039 0.417 Uiso 1 1 calc R
H65C H 0.4669 0.434 -0.0218 0.417 Uiso 1 1 calc R
C66 C 0.4266(11) 0.5047(5) 0.1560(6) 0.070(6) Uani 1 1 d DU
C67 C 0.4169(9) 0.5557(5) 0.1617(6) 0.086(6) Uani 1 1 d DU
C68 C 0.3397(9) 0.5640(5) 0.1686(6) 0.126(8) Uani 1 1 d DU
H68A H 0.3322 0.5488 0.1978 0.189 Uiso 1 1 calc R
H68B H 0.3057 0.5514 0.1414 0.189 Uiso 1 1 calc R
H68C H 0.3314 0.5971 0.171 0.189 Uiso 1 1 calc R
C69 C 0.4721(9) 0.5703(6) 0.2051(6) 0.140(9) Uani 1 1 d DU
H69A H 0.4619 0.5543 0.2333 0.21 Uiso 1 1 calc R
H69B H 0.4688 0.6036 0.2096 0.21 Uiso 1 1 calc R
H69C H 0.521 0.5624 0.2004 0.21 Uiso 1 1 calc R
C70 C 0.4286(9) 0.5795(5) 0.1169(6) 0.117(7) Uani 1 1 d DU
H70A H 0.4789 0.575 0.1129 0.175 Uiso 1 1 calc R
H70B H 0.4189 0.6124 0.1192 0.175 Uiso 1 1 calc R
H70C H 0.3956 0.5665 0.0894 0.175 Uiso 1 1 calc R
C71 C 0.2631(11) 0.3362(5) 0.0805(6) 0.066(6) Uani 1 1 d DU
C72 C 0.2558(8) 0.2889(5) 0.0576(5) 0.070(5) Uani 1 1 d DU
C73 C 0.2064(10) 0.2931(6) 0.0102(6) 0.158(10) Uani 1 1 d DU
H73A H 0.2286 0.3133 -0.0104 0.237 Uiso 1 1 calc R
H73B H 0.1598 0.3062 0.0145 0.237 Uiso 1 1 calc R
H73C H 0.1982 0.2627 -0.0044 0.237 Uiso 1 1 calc R
C74 C 0.3290(8) 0.2708(6) 0.0526(7) 0.163(10) Uani 1 1 d DU
H74A H 0.3592 0.2669 0.0842 0.245 Uiso 1 1 calc R
H74B H 0.3523 0.2927 0.0341 0.245 Uiso 1 1 calc R
H74C H 0.3232 0.2411 0.0362 0.245 Uiso 1 1 calc R
C75 C 0.2227(11) 0.2567(6) 0.0890(7) 0.159(9) Uani 1 1 d DU
H75A H 0.2556 0.2535 0.1198 0.239 Uiso 1 1 calc R
H75B H 0.2149 0.2265 0.0737 0.239 Uiso 1 1 calc R
H75C H 0.1762 0.2692 0.0939 0.239 Uiso 1 1 calc R
C76 C 0.2098(13) 0.4549(6) 0.0478(6) 0.075(6) Uani 1 1 d DU
C77 C 0.1833(11) 0.4846(7) 0.0041(7) 0.144(9) Uani 1 1 d DU
C78 C 0.2134(16) 0.4667(11) -0.0368(7) 0.32(2) Uani 1 1 d DU
H78A H 0.2665 0.4674 -0.0291 0.482 Uiso 1 1 calc R
H78B H 0.1965 0.486 -0.0649 0.482 Uiso 1 1 calc R
H78C H 0.197 0.435 -0.0436 0.482 Uiso 1 1 calc R
C79 C 0.2138(17) 0.5325(7) 0.0153(11) 0.37(2) Uani 1 1 d DU
H79A H 0.2669 0.531 0.0231 0.561 Uiso 1 1 calc R
H79B H 0.1952 0.5451 0.0424 0.561 Uiso 1 1 calc R
H79C H 0.199 0.5524 -0.0125 0.561 Uiso 1 1 calc R
C80 C 0.1036(10) 0.4879(9) -0.0072(8) 0.227(14) Uani 1 1 d DU
H80A H 0.0853 0.4968 0.0214 0.341 Uiso 1 1 calc R
H80B H 0.0831 0.458 -0.0184 0.341 Uiso 1 1 calc R
H80C H 0.0893 0.511 -0.0321 0.341 Uiso 1 1 calc R
C81 C 0.5890(13) 0.1334(7) 0.2428(9) 0.081(7) Uani 1 1 d U
C82 C 0.6698(12) 0.1423(5) 0.2505(8) 0.070(5) Uani 1 1 d U
C83 C 0.7082(12) 0.1465(5) 0.2968(7) 0.075(5) Uani 1 1 d U
H83 H 0.6845 0.1434 0.3232 0.09 Uiso 1 1 calc R
C84 C 0.7832(12) 0.1555(6) 0.3036(8) 0.070(6) Uani 1 1 d U
C85 C 0.8156(11) 0.1592(5) 0.2651(8) 0.081(6) Uani 1 1 d U
H85 H 0.8665 0.1644 0.2706 0.097 Uiso 1 1 calc R
C86 C 0.7793(12) 0.1559(5) 0.2185(8) 0.070(5) Uani 1 1 d U
C87 C 0.7045(11) 0.1476(5) 0.2113(7) 0.072(5) Uani 1 1 d U
H87 H 0.6772 0.1455 0.1798 0.086 Uiso 1 1 calc R
C88 C 0.8203(9) 0.1582(6) 0.1764(6) 0.075(5) Uani 1 1 d DU
C89 C 0.8121(13) 0.2063(6) 0.1568(8) 0.211(13) Uani 1 1 d DU
H89A H 0.7606 0.2131 0.1458 0.317 Uiso 1 1 calc R
H89B H 0.8378 0.2089 0.13 0.317 Uiso 1 1 calc R
H89C H 0.8328 0.2282 0.1817 0.317 Uiso 1 1 calc R
C90 C 0.7884(11) 0.1255(8) 0.1370(7) 0.199(12) Uani 1 1 d DU
H90A H 0.7365 0.132 0.1269 0.299 Uiso 1 1 calc R
H90B H 0.7948 0.0938 0.1486 0.299 Uiso 1 1 calc R
H90C H 0.8131 0.1296 0.11 0.299 Uiso 1 1 calc R
C91 C 0.8996(9) 0.1481(8) 0.1923(6) 0.178(11) Uani 1 1 d DU
H91A H 0.9055 0.1173 0.2065 0.267 Uiso 1 1 calc R
H91B H 0.9212 0.171 0.2159 0.267 Uiso 1 1 calc R
H91C H 0.9239 0.1493 0.1648 0.267 Uiso 1 1 calc R
C92 C 0.8194(9) 0.1644(6) 0.3561(6) 0.073(5) Uani 1 1 d DU
C93 C 0.9005(8) 0.1681(6) 0.3597(6) 0.113(7) Uani 1 1 d DU
H93A H 0.9195 0.139 0.3498 0.169 Uiso 1 1 calc R
H93B H 0.9233 0.1747 0.3927 0.169 Uiso 1 1 calc R
H93C H 0.9115 0.1929 0.339 0.169 Uiso 1 1 calc R
C94 C 0.8038(10) 0.1266(6) 0.3899(6) 0.138(8) Uani 1 1 d DU
H94A H 0.8218 0.0971 0.3802 0.208 Uiso 1 1 calc R
H94B H 0.7514 0.1245 0.3888 0.208 Uiso 1 1 calc R
H94C H 0.8283 0.1339 0.4224 0.208 Uiso 1 1 calc R
C95 C 0.7935(9) 0.2095(5) 0.3730(6) 0.105(7) Uani 1 1 d DU
H95A H 0.741 0.2081 0.3716 0.158 Uiso 1 1 calc R
H95B H 0.8047 0.2344 0.3525 0.158 Uiso 1 1 calc R
H95C H 0.818 0.2152 0.4058 0.158 Uiso 1 1 calc R
C96 C 0.4778(11) 0.1386(6) 0.1870(6) 0.089(6) Uani 1 1 d U
H96A H 0.4674 0.1216 0.1565 0.106 Uiso 1 1 calc R
H96B H 0.4624 0.1191 0.2117 0.106 Uiso 1 1 calc R
C97 C 0.4390(11) 0.1784(9) 0.1827(8) 0.137(9) Uani 1 1 d U
H97A H 0.4503 0.193 0.1536 0.164 Uiso 1 1 calc R
H97B H 0.3878 0.1683 0.174 0.164 Uiso 1 1 calc R
C98 C 0.4369(11) 0.2138(9) 0.2127(8) 0.131(9) Uani 1 1 d U
H98A H 0.4885 0.2224 0.2231 0.157 Uiso 1 1 calc R
H98B H 0.4222 0.1994 0.2408 0.157 Uiso 1 1 calc R
C99 C 0.3998(10) 0.2566(8) 0.2080(7) 0.106(7) Uani 1 1 d U
H99A H 0.4184 0.2735 0.1827 0.127 Uiso 1 1 calc R
H99B H 0.3485 0.2492 0.1947 0.127 Uiso 1 1 calc R
C100 C 0.3977(11) 0.2892(10) 0.2444(9) 0.145(9) Uani 1 1 d U
H10D H 0.4487 0.2963 0.259 0.174 Uiso 1 1 calc R
H10E H 0.3761 0.2736 0.2692 0.174 Uiso 1 1 calc R
C101 C 0.3604(10) 0.3332(7) 0.2350(6) 0.085(6) Uani 1 1 d U
H10F H 0.3804 0.348 0.2091 0.102 Uiso 1 1 calc R
H10G H 0.309 0.326 0.2217 0.102 Uiso 1 1 calc R
C102 C 0.3322(10) 0.4108(7) 0.2622(7) 0.086(6) Uani 1 1 d U
H10H H 0.2839 0.4081 0.2414 0.103 Uiso 1 1 calc R
H10I H 0.3636 0.4274 0.2437 0.103 Uiso 1 1 calc R
C103 C 0.3235(13) 0.4399(10) 0.3005(10) 0.178(11) Uani 1 1 d U
H10J H 0.3706 0.4408 0.3228 0.214 Uiso 1 1 calc R
H10K H 0.2884 0.4248 0.3174 0.214 Uiso 1 1 calc R
C104 C 0.2997(11) 0.4874(7) 0.2914(7) 0.097(7) Uani 1 1 d U
H10L H 0.3368 0.5025 0.2761 0.117 Uiso 1 1 calc R
H10M H 0.2547 0.486 0.2669 0.117 Uiso 1 1 calc R
C105 C 0.2856(13) 0.5176(11) 0.3261(10) 0.175(11) Uani 1 1 d U
H10N H 0.3281 0.5153 0.3524 0.21 Uiso 1 1 calc R
H10O H 0.2443 0.504 0.3384 0.21 Uiso 1 1 calc R
C106 C 0.2693(12) 0.5669(8) 0.3205(8) 0.126(8) Uani 1 1 d U
H10P H 0.2211 0.5708 0.2999 0.151 Uiso 1 1 calc R
H10Q H 0.3057 0.5815 0.3043 0.151 Uiso 1 1 calc R
C107 C 0.2696(11) 0.5911(8) 0.3673(8) 0.138(8) Uani 1 1 d U
H10R H 0.2735 0.6248 0.3633 0.166 Uiso 1 1 calc R
H10S H 0.3115 0.5807 0.3914 0.166 Uiso 1 1 calc R
C108 C 0.1807(11) 0.6091(8) 0.4136(8) 0.076(6) Uani 1 1 d U
C109 C 0.1072(13) 0.6008(8) 0.4251(6) 0.085(6) Uani 1 1 d U
C110 C 0.0781(10) 0.6363(6) 0.4496(6) 0.058(5) Uani 1 1 d U
H110 H 0.1068 0.6627 0.4593 0.069 Uiso 1 1 calc R
C111 C 0.0096(12) 0.6338(7) 0.4598(6) 0.077(6) Uani 1 1 d U
C112 C -0.0300(9) 0.5932(8) 0.4442(6) 0.078(6) Uani 1 1 d U
H112 H -0.0775 0.5901 0.451 0.093 Uiso 1 1 calc R
C113 C -0.0038(12) 0.5581(7) 0.4200(7) 0.075(6) Uani 1 1 d U
C114 C 0.0655(11) 0.5624(7) 0.4113(6) 0.078(6) Uani 1 1 d U
H114 H 0.0853 0.5382 0.3954 0.094 Uiso 1 1 calc R
C115 C -0.0517(10) 0.5161(7) 0.4037(7) 0.109(7) Uani 1 1 d DU
C116 C -0.1311(10) 0.5256(7) 0.3968(10) 0.240(15) Uani 1 1 d DU
H11A H -0.1432 0.5514 0.3746 0.36 Uiso 1 1 calc R
H11B H -0.1441 0.5334 0.4274 0.36 Uiso 1 1 calc R
H11C H -0.1581 0.4982 0.3836 0.36 Uiso 1 1 calc R
C117 C -0.0382(16) 0.5006(11) 0.3559(10) 0.34(2) Uani 1 1 d DU
H11D H -0.0501 0.5256 0.3328 0.507 Uiso 1 1 calc R
H11E H -0.0687 0.4738 0.3452 0.507 Uiso 1 1 calc R
H11F H 0.013 0.4922 0.3585 0.507 Uiso 1 1 calc R
C118 C -0.0325(15) 0.4780(8) 0.4384(11) 0.33(2) Uani 1 1 d DU
H11G H 0.0198 0.472 0.443 0.491 Uiso 1 1 calc R
H11H H -0.0591 0.4502 0.4262 0.491 Uiso 1 1 calc R
H11I H -0.0454 0.4866 0.4688 0.491 Uiso 1 1 calc R
C119 C -0.0252(10) 0.6723(7) 0.4834(7) 0.095(6) Uani 1 1 d DU
C120 C -0.0454(9) 0.6527(6) 0.5279(6) 0.115(7) Uani 1 1 d DU
H12A H -0.0776 0.6262 0.5196 0.173 Uiso 1 1 calc R
H12B H -0.0705 0.6762 0.5433 0.173 Uiso 1 1 calc R
H12C H -0.0014 0.6429 0.5498 0.173 Uiso 1 1 calc R
C121 C -0.0955(9) 0.6873(6) 0.4508(6) 0.123(7) Uani 1 1 d DU
H12D H -0.1273 0.6606 0.4428 0.185 Uiso 1 1 calc R
H12E H -0.0842 0.7007 0.4216 0.185 Uiso 1 1 calc R
H12F H -0.12 0.7104 0.4672 0.185 Uiso 1 1 calc R
C122 C 0.0237(9) 0.7128(6) 0.4961(7) 0.153(9) Uani 1 1 d DU
H12G H 0.0361 0.7259 0.4671 0.23 Uiso 1 1 calc R
H12H H 0.0681 0.7029 0.5175 0.23 Uiso 1 1 calc R
H12I H -0.0011 0.736 0.5121 0.23 Uiso 1 1 calc R
Cr1 Cr 0.17754(14) 0.40385(9) 0.12891(9) 0.0718(9) Uani 1 1 d U
Cr2 Cr 0.34820(14) 0.42069(9) 0.10615(9) 0.0718(9) Uani 1 1 d U
Cr3 Cr 0.51813(14) 0.42071(10) 0.17697(9) 0.0756(9) Uani 1 1 d U
Cr4 Cr 0.58328(14) 0.40552(10) 0.29517(10) 0.0773(10) Uani 1 1 d U
Cr5 Cr 0.51743(14) 0.35907(9) 0.38877(9) 0.0696(9) Uani 1 1 d U
Cr6 Cr 0.35785(14) 0.30837(10) 0.39940(9) 0.0762(10) Uani 1 1 d U
Mn7 Mn 0.18384(14) 0.32150(10) 0.33663(9) 0.0849(10) Uani 1 1 d U
Cr8 Cr 0.11581(14) 0.35351(10) 0.22044(10) 0.0762(10) Uani 1 1 d U
F1 F 0.2778(4) 0.4205(3) 0.1479(3) 0.062(2) Uani 1 1 d U
F2 F 0.4210(4) 0.3976(2) 0.1585(3) 0.064(2) Uani 1 1 d U
F3 F 0.5059(4) 0.4191(3) 0.2432(3) 0.065(2) Uani 1 1 d U
F4 F 0.5172(4) 0.3641(2) 0.3211(3) 0.061(2) Uani 1 1 d U
F5 F 0.4140(4) 0.3574(2) 0.3734(2) 0.058(2) Uani 1 1 d U
F6 F 0.2887(4) 0.3133(3) 0.3392(3) 0.073(3) Uani 1 1 d U
F7 F 0.1854(4) 0.3611(3) 0.2788(2) 0.062(2) Uani 1 1 d U
F8 F 0.1895(4) 0.3631(2) 0.1840(2) 0.057(2) Uani 1 1 d U
N1 N 0.3600(8) 0.3660(7) 0.2691(7) 0.149(8) Uani 1 1 d U
H1A H 0.4076 0.3693 0.284 0.179 Uiso 1 1 calc R
H1B H 0.3364 0.3528 0.2912 0.179 Uiso 1 1 calc R
O1 O 0.1374(7) 0.2876(4) 0.2188(4) 0.097(5) Uani 1 1 d U
O2 O 0.1660(6) 0.2655(3) 0.2938(4) 0.068(4) Uani 1 1 d U
O3 O 0.0380(6) 0.3405(4) 0.2537(5) 0.106(5) Uani 1 1 d U
O4 O 0.0790(7) 0.3295(4) 0.3307(4) 0.100(4) Uani 1 1 d U
O5 O 0.0435(6) 0.3443(4) 0.1615(4) 0.097(4) Uani 1 1 d U
O6 O 0.0754(6) 0.3877(4) 0.1079(4) 0.075(4) Uani 1 1 d U
O7 O 0.0919(6) 0.4191(5) 0.2188(4) 0.091(4) Uani 1 1 d U
O8 O 0.1474(6) 0.4543(4) 0.1666(4) 0.079(4) Uani 1 1 d U
O9 O 0.2025(6) 0.3750(4) 0.3801(4) 0.084(4) Uani 1 1 d U
O10 O 0.3075(6) 0.3553(4) 0.4297(4) 0.076(4) Uani 1 1 d U
O11 O 0.1854(6) 0.2795(4) 0.3918(4) 0.076(4) Uani 1 1 d U
O12 O 0.3024(7) 0.2590(4) 0.4209(4) 0.096(4) Uani 1 1 d U
O13 O 0.4288(6) 0.3045(4) 0.4601(3) 0.068(3) Uani 1 1 d U
O14 O 0.5157(5) 0.3568(4) 0.4566(4) 0.069(3) Uani 1 1 d U
O15 O 0.4148(7) 0.2611(4) 0.3715(4) 0.078(4) Uani 1 1 d U
O16 O 0.5257(5) 0.2921(4) 0.3848(3) 0.060(3) Uani 1 1 d U
O17 O 0.6219(6) 0.3610(4) 0.4058(4) 0.081(4) Uani 1 1 d U
O18 O 0.6632(6) 0.3936(5) 0.3476(4) 0.105(5) Uani 1 1 d U
O19 O 0.5160(6) 0.4265(4) 0.3944(4) 0.089(4) Uani 1 1 d U
O20 O 0.5502(7) 0.4561(4) 0.3318(4) 0.092(5) Uani 1 1 d U
O21 O 0.6166(5) 0.3552(4) 0.2599(4) 0.071(3) Uani 1 1 d U
O22 O 0.5581(7) 0.3574(4) 0.1839(4) 0.095(4) Uani 1 1 d U
O23 O 0.6469(7) 0.4487(4) 0.2710(5) 0.107(5) Uani 1 1 d U
O24 O 0.6164(6) 0.4451(4) 0.1939(4) 0.079(4) Uani 1 1 d U
O25 O 0.5280(6) 0.4179(5) 0.1109(4) 0.101(5) Uani 1 1 d U
O26 O 0.4197(7) 0.4178(4) 0.0652(4) 0.080(4) Uani 1 1 d U
O27 O 0.4824(6) 0.4834(4) 0.1748(4) 0.081(4) Uani 1 1 d U
O28 O 0.3736(6) 0.4847(4) 0.1248(4) 0.081(4) Uani 1 1 d U
O29 O 0.3223(6) 0.3571(4) 0.0889(4) 0.074(4) Uani 1 1 d U
O30 O 0.2052(6) 0.3529(4) 0.0904(4) 0.073(4) Uani 1 1 d U
O31 O 0.2766(7) 0.4435(4) 0.0527(4) 0.085(4) Uani 1 1 d U
O32 O 0.1688(7) 0.4452(5) 0.0745(4) 0.101(5) Uani 1 1 d U
O33 O 0.5559(8) 0.1471(4) 0.1999(5) 0.091(4) Uani 1 1 d U
O34 O 0.5584(7) 0.1160(5) 0.2715(5) 0.105(5) Uani 1 1 d U
O35 O 0.1987(8) 0.5794(5) 0.3835(5) 0.117(5) Uani 1 1 d U
O36 O 0.2177(7) 0.6400(4) 0.4291(5) 0.096(4) Uani 1 1 d U

loop_
_atom_site_aniso_label
_atom_site_aniso_U_11
_atom_site_aniso_U_22
_atom_site_aniso_U_33
_atom_site_aniso_U_23
_atom_site_aniso_U_13
_atom_site_aniso_U_12
C1 0.056(12) 0.059(15) 0.106(17) -0.012(15) 0.011(14) -0.011(11)
C2 0.123(16) 0.089(16) 0.085(14) -0.033(13) 0.032(13) -0.024(14)
C3 0.19(2) 0.15(2) 0.32(3) -0.14(2) -0.01(2) 0.08(2)
C4 0.23(3) 0.103(19) 0.27(3) -0.029(18) 0.13(2) -0.106(18)
C5 0.44(4) 0.089(18) 0.111(19) -0.010(15) -0.03(2) 0.02(2)
C6 0.050(14) 0.102(14) 0.105(17) 0.010(14) 0.034(14) -0.014(11)
C7 0.062(14) 0.115(16) 0.093(15) 0.020(13) 0.029(12) 0.022(13)
C8 0.16(2) 0.17(2) 0.16(2) -0.042(19) 0.071(17) -0.059(18)
C9 0.111(17) 0.112(17) 0.19(2) 0.061(16) 0.051(16) 0.016(15)
C10 0.077(14) 0.138(19) 0.137(18) 0.034(15) 0.038(14) -0.003(12)
C11 0.053(14) 0.081(14) 0.063(14) 0.020(12) -0.020(12) -0.013(11)
C12 0.056(12) 0.070(13) 0.072(13) 0.014(11) -0.008(11) -0.013(11)
C13 0.083(14) 0.103(16) 0.143(18) 0.011(14) -0.028(13) 0.047(13)
C14 0.082(13) 0.086(15) 0.091(14) 0.013(12) -0.017(11) -0.019(12)
C15 0.103(15) 0.096(15) 0.101(16) 0.021(13) -0.002(13) -0.013(12)
C16 0.056(13) 0.054(14) 0.100(17) -0.029(13) 0.011(12) 0.004(12)
C17 0.114(16) 0.081(15) 0.107(16) -0.011(14) 0.012(14) 0.029(14)
C18 0.26(3) 0.14(2) 0.15(2) -0.065(18) 0.08(2) 0.033(19)
C19 0.140(19) 0.125(19) 0.23(2) -0.107(18) -0.052(19) 0.071(16)
C20 0.141(19) 0.050(14) 0.20(2) -0.010(14) -0.005(17) 0.011(14)
C21 0.073(15) 0.092(16) 0.073(15) 0.000(13) 0.034(13) 0.003(13)
C22 0.066(13) 0.067(14) 0.117(16) 0.020(13) 0.003(13) -0.005(12)
C23 0.117(16) 0.074(14) 0.101(15) 0.006(12) 0.040(13) 0.024(12)
C24 0.097(15) 0.077(14) 0.104(15) -0.007(12) 0.005(12) 0.013(12)
C25 0.115(16) 0.091(15) 0.144(18) 0.040(13) 0.044(14) 0.033(13)
C26 0.091(15) 0.060(13) 0.051(12) 0.015(10) 0.041(12) -0.032(13)
C27 0.077(14) 0.091(15) 0.058(12) 0.012(12) 0.015(11) -0.017(12)
C28 0.084(14) 0.058(13) 0.144(17) 0.039(11) 0.042(13) -0.014(11)
C29 0.097(15) 0.147(19) 0.091(16) 0.028(14) 0.024(13) -0.037(13)
C30 0.127(17) 0.083(16) 0.20(2) -0.011(15) 0.075(16) 0.005(14)
C31 0.067(14) 0.063(13) 0.077(15) 0.006(12) 0.028(12) -0.006(11)
C32 0.042(11) 0.069(13) 0.051(12) 0.012(10) 0.000(10) 0.017(10)
C33 0.150(19) 0.100(18) 0.122(17) 0.014(14) -0.030(15) 0.005(15)
C34 0.053(12) 0.082(13) 0.091(13) -0.003(11) 0.001(10) -0.005(11)
C35 0.105(16) 0.22(2) 0.070(14) -0.026(14) 0.033(13) -0.002(16)
C36 0.085(15) 0.061(14) 0.061(12) 0.005(11) 0.017(13) 0.021(14)
C37 0.115(16) 0.074(15) 0.120(16) -0.007(14) 0.015(14) 0.016(14)
C38 0.137(17) 0.051(13) 0.159(19) -0.008(13) -0.012(15) 0.006(13)
C39 0.15(2) 0.14(2) 0.51(4) -0.19(3) 0.16(3) -0.063(18)
C40 0.43(4) 0.079(18) 0.23(3) -0.060(19) -0.19(3) 0.11(2)
C41 0.040(13) 0.071(13) 0.066(14) 0.009(11) -0.019(12) 0.007(10)
C42 0.060(13) 0.065(13) 0.071(13) 0.011(11) 0.013(11) 0.005(10)
C43 0.109(16) 0.080(15) 0.146(18) 0.006(14) -0.041(14) 0.044(13)
C44 0.072(14) 0.16(2) 0.140(18) -0.048(15) 0.033(14) -0.023(13)
C45 0.070(13) 0.111(16) 0.102(15) -0.022(13) 0.005(11) 0.013(12)
C46 0.052(12) 0.058(15) 0.092(16) -0.014(14) -0.011(12) 0.005(11)
C47 0.097(15) 0.053(13) 0.081(14) -0.005(12) 0.020(13) -0.012(12)
C48 0.18(2) 0.073(15) 0.21(2) -0.019(15) 0.12(2) -0.021(14)
C49 0.146(19) 0.076(16) 0.17(2) -0.026(15) -0.067(17) 0.005(14)
C50 0.102(15) 0.063(13) 0.107(15) -0.034(11) 0.003(13) 0.000(12)
C51 0.095(16) 0.044(14) 0.134(19) -0.038(14) 0.015(15) 0.006(12)
C52 0.093(14) 0.057(13) 0.081(13) -0.006(12) 0.004(12) 0.011(12)
C53 0.145(18) 0.055(14) 0.21(2) -0.003(15) 0.026(18) 0.027(13)
C54 0.121(17) 0.110(18) 0.23(2) -0.072(18) -0.020(18) 0.030(15)
C55 0.104(16) 0.098(16) 0.137(18) 0.001(14) 0.043(14) 0.037(13)
C56 0.081(15) 0.072(14) 0.099(17) 0.011(14) 0.014(15) -0.029(12)
C57 0.096(15) 0.077(14) 0.089(14) 0.017(12) 0.024(13) -0.025(13)
C58 0.18(2) 0.34(3) 0.15(2) 0.08(2) 0.036(19) -0.16(2)
C59 0.14(2) 0.16(2) 0.30(3) 0.03(2) 0.06(2) -0.069(19)
C60 0.19(2) 0.12(2) 0.30(3) -0.08(2) 0.16(2) -0.095(18)
C61 0.104(18) 0.147(18) 0.088(16) -0.022(15) 0.064(16) 0.023(16)
C62 0.16(2) 0.26(3) 0.17(2) 0.03(2) 0.09(2) 0.02(2)
C63 0.146(19) 0.26(3) 0.091(16) -0.041(17) 0.071(15) -0.077(19)
C64 0.44(5) 0.39(5) 0.45(5) -0.25(4) 0.26(4) -0.02(4)
C65 0.15(2) 0.60(5) 0.100(19) 0.00(3) 0.051(19) -0.06(3)
C66 0.089(15) 0.059(15) 0.061(13) 0.012(11) 0.013(12) -0.012(13)
C67 0.102(15) 0.052(13) 0.102(15) -0.020(12) 0.014(13) 0.006(12)
C68 0.147(19) 0.069(15) 0.17(2) -0.027(13) 0.065(16) 0.045(13)
C69 0.154(19) 0.072(15) 0.17(2) -0.058(14) -0.036(17) 0.000(14)
C70 0.157(18) 0.073(15) 0.129(17) 0.054(13) 0.048(15) 0.004(13)
C71 0.083(16) 0.041(14) 0.074(13) 0.015(10) 0.015(13) 0.008(12)
C72 0.065(13) 0.060(13) 0.085(14) 0.001(11) 0.013(11) -0.006(11)
C73 0.20(2) 0.101(17) 0.132(18) -0.073(15) -0.077(17) 0.058(16)
C74 0.110(18) 0.131(19) 0.24(2) -0.155(18) 0.004(17) -0.029(15)
C75 0.19(2) 0.097(18) 0.20(2) -0.006(17) 0.06(2) -0.029(16)
C76 0.108(17) 0.054(13) 0.049(13) 0.023(11) -0.020(14) 0.003(13)
C77 0.148(19) 0.145(19) 0.129(19) 0.047(17) -0.002(16) 0.034(17)
C78 0.38(4) 0.45(4) 0.11(2) 0.10(3) 0.00(2) 0.28(3)
C79 0.48(5) 0.22(3) 0.35(4) 0.22(3) -0.12(3) 0.03(3)
C80 0.13(2) 0.33(3) 0.19(2) 0.21(2) -0.048(19) 0.02(2)
C81 0.077(17) 0.070(15) 0.094(17) -0.019(13) 0.014(15) 0.029(13)
C82 0.090(16) 0.040(11) 0.080(14) -0.005(11) 0.020(14) 0.011(11)
C83 0.106(16) 0.065(12) 0.056(13) 0.002(11) 0.022(13) 0.005(12)
C84 0.078(15) 0.050(12) 0.083(15) 0.006(11) 0.017(14) 0.031(11)
C85 0.098(15) 0.066(13) 0.080(14) -0.006(12) 0.018(14) 0.024(11)
C86 0.077(14) 0.038(11) 0.092(15) 0.013(11) 0.008(14) 0.000(10)
C87 0.078(14) 0.065(12) 0.072(13) -0.006(11) 0.010(12) 0.016(11)
C88 0.070(13) 0.079(14) 0.087(14) 0.000(12) 0.041(12) -0.001(11)
C89 0.33(3) 0.11(2) 0.26(3) 0.06(2) 0.24(2) 0.06(2)
C90 0.18(2) 0.31(3) 0.133(19) -0.11(2) 0.092(18) -0.12(2)
C91 0.086(17) 0.35(3) 0.111(18) 0.016(19) 0.047(15) 0.064(19)
C92 0.059(13) 0.076(14) 0.077(14) 0.003(12) -0.002(11) -0.010(11)
C93 0.108(17) 0.143(19) 0.074(14) 0.004(13) -0.015(13) 0.001(14)
C94 0.18(2) 0.14(2) 0.092(16) 0.009(15) 0.023(15) -0.007(17)
C95 0.124(16) 0.104(17) 0.086(14) -0.029(13) 0.015(13) 0.009(13)
C96 0.096(16) 0.071(14) 0.097(14) 0.001(11) 0.012(13) 0.017(13)
C97 0.077(14) 0.116(17) 0.19(2) -0.051(17) -0.050(14) -0.015(14)
C98 0.107(16) 0.138(19) 0.146(18) -0.082(16) 0.022(14) 0.004(15)
C99 0.083(14) 0.114(17) 0.110(16) -0.037(14) -0.011(13) -0.009(13)
C100 0.104(16) 0.16(2) 0.17(2) -0.001(18) 0.004(15) 0.026(16)
C101 0.083(14) 0.058(13) 0.095(14) 0.004(12) -0.031(12) -0.033(12)
C102 0.073(13) 0.058(13) 0.118(16) 0.040(13) -0.006(12) 0.002(11)
C103 0.114(17) 0.16(2) 0.23(2) -0.04(2) -0.042(17) 0.007(17)
C104 0.107(15) 0.066(14) 0.096(15) -0.002(12) -0.041(12) -0.016(12)
C105 0.146(19) 0.17(2) 0.20(2) -0.03(2) 0.009(17) -0.049(18)
C106 0.156(18) 0.087(16) 0.121(17) 0.025(14) -0.013(14) -0.034(14)
C107 0.079(15) 0.17(2) 0.164(19) -0.040(17) 0.028(15) 0.004(15)
C108 0.045(14) 0.072(15) 0.105(16) -0.017(13) -0.002(12) -0.006(12)
C109 0.095(17) 0.091(16) 0.071(13) -0.007(12) 0.022(12) 0.017(15)
C110 0.050(12) 0.051(12) 0.063(12) 0.015(10) -0.013(10) -0.011(11)
C111 0.072(14) 0.061(14) 0.094(14) -0.001(11) 0.004(12) -0.020(13)
C112 0.059(12) 0.087(15) 0.086(13) 0.009(12) 0.011(11) -0.005(13)
C113 0.068(14) 0.068(14) 0.082(14) 0.006(11) -0.005(12) -0.011(13)
C114 0.069(14) 0.071(14) 0.099(14) -0.007(11) 0.024(12) -0.011(12)
C115 0.093(15) 0.089(15) 0.135(17) -0.008(14) -0.007(14) -0.051(14)
C116 0.100(19) 0.13(2) 0.46(4) -0.12(2) -0.03(2) -0.046(17)
C117 0.36(4) 0.40(4) 0.31(3) -0.27(3) 0.20(3) -0.27(3)
C118 0.29(3) 0.12(2) 0.49(4) 0.09(3) -0.14(3) -0.12(2)
C119 0.095(16) 0.090(16) 0.104(16) -0.005(14) 0.029(14) 0.015(14)
C120 0.090(15) 0.145(19) 0.109(17) -0.035(15) 0.015(13) 0.018(13)
C121 0.101(16) 0.114(17) 0.153(19) -0.004(15) 0.018(15) 0.047(13)
C122 0.102(16) 0.096(17) 0.28(3) -0.076(18) 0.075(17) -0.005(14)
Cr1 0.065(2) 0.082(2) 0.068(2) 0.0042(18) 0.0102(17) 0.0073(17)
Cr2 0.079(2) 0.065(2) 0.070(2) 0.0002(17) 0.0090(18) -0.0084(17)
Cr3 0.066(2) 0.089(2) 0.071(2) 0.0013(18) 0.0126(17) 0.0080(18)
Cr4 0.072(2) 0.083(2) 0.075(2) 0.0071(19) 0.0073(18) -0.0174(18)
Cr5 0.066(2) 0.075(2) 0.067(2) 0.0005(17) 0.0089(16) -0.0096(17)
Cr6 0.0589(19) 0.088(2) 0.079(2) 0.0127(19) 0.0067(18) -0.0037(18)
Mn7 0.071(2) 0.097(2) 0.082(2) 0.0161(19) 0.0007(17) -0.0118(18)
Cr8 0.062(2) 0.087(3) 0.076(2) 0.0133(18) 0.0033(18) -0.0021(18)
F1 0.062(6) 0.060(6) 0.063(6) 0.008(5) 0.006(5) 0.007(5)
F2 0.065(6) 0.057(6) 0.064(6) 0.008(5) 0.000(5) 0.000(5)
F3 0.070(6) 0.063(6) 0.059(6) -0.001(5) 0.008(5) -0.002(5)
F4 0.057(5) 0.042(5) 0.080(6) 0.011(5) 0.006(5) 0.007(4)
F5 0.057(5) 0.053(6) 0.062(5) 0.007(5) 0.008(5) -0.005(5)
F6 0.048(6) 0.078(7) 0.091(7) 0.007(5) 0.010(5) -0.003(5)
F7 0.053(5) 0.081(6) 0.048(5) 0.007(5) -0.005(4) 0.006(5)
F8 0.051(5) 0.065(6) 0.057(5) 0.006(5) 0.012(5) 0.006(5)
N1 0.091(13) 0.134(16) 0.196(18) -0.068(16) -0.042(12) 0.010(12)
O1 0.131(11) 0.054(9) 0.094(10) 0.003(7) -0.010(8) -0.011(8)
O2 0.090(9) 0.042(7) 0.069(8) -0.003(7) 0.007(8) -0.008(6)
O3 0.071(9) 0.148(12) 0.102(10) 0.028(9) 0.027(8) -0.013(8)
O4 0.081(10) 0.138(11) 0.081(9) -0.004(8) 0.014(8) -0.025(8)
O5 0.076(9) 0.140(11) 0.065(8) 0.031(8) -0.009(8) -0.015(8)
O6 0.066(9) 0.086(9) 0.066(8) 0.016(7) -0.003(7) 0.020(7)
O7 0.085(9) 0.109(11) 0.085(9) 0.000(8) 0.030(7) 0.029(8)
O8 0.085(9) 0.057(8) 0.103(10) 0.010(7) 0.035(8) 0.035(7)
O9 0.076(9) 0.093(10) 0.086(9) 0.013(8) 0.020(7) 0.007(7)
O10 0.061(8) 0.082(9) 0.078(8) 0.009(7) 0.000(7) 0.020(7)
O11 0.069(8) 0.090(9) 0.070(8) 0.039(7) 0.015(7) 0.017(7)
O12 0.065(8) 0.107(10) 0.115(10) 0.033(8) 0.016(8) 0.004(8)
O13 0.067(8) 0.085(9) 0.053(7) 0.022(6) 0.013(6) 0.000(7)
O14 0.071(8) 0.074(8) 0.055(7) -0.011(7) -0.006(6) -0.028(7)
O15 0.076(8) 0.070(9) 0.083(9) 0.007(7) 0.000(8) 0.001(8)
O16 0.059(8) 0.054(8) 0.066(8) 0.007(6) 0.008(6) -0.001(6)
O17 0.060(8) 0.115(10) 0.069(8) 0.008(7) 0.014(7) -0.029(7)
O18 0.057(8) 0.168(13) 0.080(9) 0.026(9) -0.008(8) -0.025(8)
O19 0.120(10) 0.046(8) 0.118(10) -0.004(7) 0.060(8) -0.009(7)
O20 0.175(12) 0.043(8) 0.072(9) -0.024(7) 0.060(9) -0.018(7)
O21 0.077(8) 0.056(8) 0.084(8) 0.000(7) 0.025(7) 0.006(6)
O22 0.094(10) 0.073(10) 0.109(10) -0.017(8) -0.001(8) 0.008(8)
O23 0.115(10) 0.116(11) 0.090(10) 0.019(9) 0.017(9) -0.045(8)
O24 0.049(8) 0.114(10) 0.072(8) 0.017(8) 0.010(7) 0.001(7)
O25 0.086(9) 0.154(12) 0.063(9) 0.000(9) 0.012(8) 0.009(8)
O26 0.094(9) 0.088(9) 0.063(8) 0.003(7) 0.026(8) -0.009(8)
O27 0.080(9) 0.053(8) 0.099(9) 0.009(7) -0.009(7) -0.005(7)
O28 0.081(8) 0.060(8) 0.098(9) -0.002(7) 0.005(7) -0.003(7)
O29 0.079(8) 0.051(8) 0.090(9) -0.006(7) 0.012(7) -0.009(7)
O30 0.071(8) 0.072(9) 0.075(8) -0.010(7) 0.010(7) 0.000(7)
O31 0.090(9) 0.093(10) 0.064(8) 0.005(7) -0.003(8) -0.014(8)
O32 0.112(11) 0.122(11) 0.073(9) 0.050(8) 0.024(8) 0.021(8)
O33 0.074(10) 0.109(10) 0.091(10) -0.024(9) 0.018(9) -0.004(8)
O34 0.084(10) 0.133(13) 0.102(11) 0.012(9) 0.029(9) -0.009(8)
O35 0.098(11) 0.129(12) 0.122(11) -0.064(10) 0.015(9) 0.001(9)
O36 0.092(10) 0.072(10) 0.124(11) -0.013(9) 0.019(9) -0.015(8)

loop_
_atom_type_symbol
_atom_type_description
_atom_type_scat_dispersion_real
_atom_type_scat_dispersion_imag
_atom_type_scat_source
C C 0.0033 0.0016 'International Tables Vol C Tables 4.2.6.8 and 6.1.1.4'
Cr Cr 0.3209 0.6236 'International Tables Vol C Tables 4.2.6.8 and 6.1.1.4'
F F 0.0171 0.0103 'International Tables Vol C Tables 4.2.6.8 and 6.1.1.4'
N N 0.0061 0.0033 'International Tables Vol C Tables 4.2.6.8 and 6.1.1.4'
O O 0.0106 0.006 'International Tables Vol C Tables 4.2.6.8 and 6.1.1.4'
H H 0 0 'International Tables Vol C Tables 4.2.6.8 and 6.1.1.4'
Mn Mn 0.3368 0.7283 'International Tables Vol C Tables 4.2.6.8 and 6.1.1.4'

loop_
_geom_angle_atom_site_label_1
_geom_angle_atom_site_label_2
_geom_angle_atom_site_label_3
_geom_angle
O2 C1 O1 124.9(15)
O2 C1 C2 115.4(16)
O1 C1 C2 119.6(17)
C3 C2 C5 111.9(15)
C3 C2 C4 108.1(15)
C5 C2 C4 107.8(14)
C3 C2 C1 110.6(13)
C5 C2 C1 110.2(14)
C4 C2 C1 108.1(13)
C2 C3 H3A 109.5
C2 C3 H3B 109.5
H3A C3 H3B 109.5
C2 C3 H3C 109.5
H3A C3 H3C 109.5
H3B C3 H3C 109.5
C2 C4 H4A 109.5
C2 C4 H4B 109.5
H4A C4 H4B 109.5
C2 C4 H4C 109.5
H4A C4 H4C 109.5
H4B C4 H4C 109.5
C2 C5 H5A 109.5
C2 C5 H5B 109.5
H5A C5 H5B 109.5
C2 C5 H5C 109.5
H5A C5 H5C 109.5
H5B C5 H5C 109.5
O4 C6 O3 122.2(14)
O4 C6 C7 121.2(17)
O3 C6 C7 116.0(16)
C10 C7 C9 112.2(13)
C10 C7 C6 112.1(13)
C9 C7 C6 108.6(13)
C10 C7 C8 109.3(13)
C9 C7 C8 106.2(13)
C6 C7 C8 108.3(13)
C7 C8 H8A 109.5
C7 C8 H8B 109.5
H8A C8 H8B 109.5
C7 C8 H8C 109.5
H8A C8 H8C 109.5
H8B C8 H8C 109.5
C7 C9 H9A 109.5
C7 C9 H9B 109.5
H9A C9 H9B 109.5
C7 C9 H9C 109.5
H9A C9 H9C 109.5
H9B C9 H9C 109.5
C7 C10 H10A 109.5
C7 C10 H10B 109.5
H10A C10 H10B 109.5
C7 C10 H10C 109.5
H10A C10 H10C 109.5
H10B C10 H10C 109.5
O5 C11 O6 121.6(14)
O5 C11 C12 118.8(15)
O6 C11 C12 119.4(15)
C15 C12 C11 110.0(12)
C15 C12 C13 110.9(12)
C11 C12 C13 108.3(12)
C15 C12 C14 110.7(12)
C11 C12 C14 108.7(12)
C13 C12 C14 108.2(12)
C12 C13 H13A 109.5
C12 C13 H13B 109.5
H13A C13 H13B 109.5
C12 C13 H13C 109.5
H13A C13 H13C 109.5
H13B C13 H13C 109.5
C12 C14 H14A 109.5
C12 C14 H14B 109.5
H14A C14 H14B 109.5
C12 C14 H14C 109.5
H14A C14 H14C 109.5
H14B C14 H14C 109.5
C12 C15 H15A 109.5
C12 C15 H15B 109.5
H15A C15 H15B 109.5
C12 C15 H15C 109.5
H15A C15 H15C 109.5
H15B C15 H15C 109.5
O8 C16 O7 123.4(15)
O8 C16 C17 119.1(17)
O7 C16 C17 116.6(16)
C20 C17 C19 111.8(14)
C20 C17 C18 111.9(14)
C19 C17 C18 108.2(14)
C20 C17 C16 110.5(13)
C19 C17 C16 106.0(12)
C18 C17 C16 108.2(13)
C17 C18 H18A 109.5
C17 C18 H18B 109.5
H18A C18 H18B 109.5
C17 C18 H18C 109.5
H18A C18 H18C 109.5
H18B C18 H18C 109.5
C17 C19 H19A 109.5
C17 C19 H19B 109.5
H19A C19 H19B 109.5
C17 C19 H19C 109.5
H19A C19 H19C 109.5
H19B C19 H19C 109.5
C17 C20 H20A 109.5
C17 C20 H20B 109.5
H20A C20 H20B 109.5
C17 C20 H20C 109.5
H20A C20 H20C 109.5
H20B C20 H20C 109.5
O10 C21 O9 125.5(15)
O10 C21 C22 115.1(15)
O9 C21 C22 119.3(16)
C25 C22 C21 111.8(13)
C25 C22 C23 111.1(13)
C21 C22 C23 109.3(12)
C25 C22 C24 110.7(12)
C21 C22 C24 107.6(13)
C23 C22 C24 106.2(12)
C22 C23 H23A 109.5
C22 C23 H23B 109.5
H23A C23 H23B 109.5
C22 C23 H23C 109.5
H23A C23 H23C 109.5
H23B C23 H23C 109.5
C22 C24 H24A 109.5
C22 C24 H24B 109.5
H24A C24 H24B 109.5
C22 C24 H24C 109.5
H24A C24 H24C 109.5
H24B C24 H24C 109.5
C22 C25 H25A 109.5
C22 C25 H25B 109.5
H25A C25 H25B 109.5
C22 C25 H25C 109.5
H25A C25 H25C 109.5
H25B C25 H25C 109.5
O11 C26 O12 126.8(13)
O11 C26 C27 119.8(15)
O12 C26 C27 113.4(15)
C30 C27 C28 110.4(12)
C30 C27 C26 110.9(12)
C28 C27 C26 110.1(12)
C30 C27 C29 109.5(13)
C28 C27 C29 108.1(12)
C26 C27 C29 107.7(12)
C27 C28 H28A 109.5
C27 C28 H28B 109.5
H28A C28 H28B 109.5
C27 C28 H28C 109.5
H28A C28 H28C 109.5
H28B C28 H28C 109.5
C27 C29 H29A 109.5
C27 C29 H29B 109.5
H29A C29 H29B 109.5
C27 C29 H29C 109.5
H29A C29 H29C 109.5
H29B C29 H29C 109.5
C27 C30 H30A 109.5
C27 C30 H30B 109.5
H30A C30 H30B 109.5
C27 C30 H30C 109.5
H30A C30 H30C 109.5
H30B C30 H30C 109.5
O14 C31 O13 121.8(13)
O14 C31 C32 120.2(14)
O13 C31 C32 118.0(14)
C35 C32 C33 111.5(13)
C35 C32 C34 111.1(12)
C33 C32 C34 110.7(11)
C35 C32 C31 106.6(11)
C33 C32 C31 106.6(12)
C34 C32 C31 110.2(12)
C32 C33 H33A 109.5
C32 C33 H33B 109.5
H33A C33 H33B 109.5
C32 C33 H33C 109.5
H33A C33 H33C 109.5
H33B C33 H33C 109.5
C32 C34 H34A 109.5
C32 C34 H34B 109.5
H34A C34 H34B 109.5
C32 C34 H34C 109.5
H34A C34 H34C 109.5
H34B C34 H34C 109.5
C32 C35 H35A 109.5
C32 C35 H35B 109.5
H35A C35 H35B 109.5
C32 C35 H35C 109.5
H35A C35 H35C 109.5
H35B C35 H35C 109.5
O16 C36 O15 126.6(15)
O16 C36 C37 117.8(16)
O15 C36 C37 115.4(16)
C40 C37 C38 113.0(14)
C40 C37 C39 109.4(15)
C38 C37 C39 108.8(13)
C40 C37 C36 107.2(13)
C38 C37 C36 112.1(13)
C39 C37 C36 106.1(13)
C37 C38 H38A 109.5
C37 C38 H38B 109.5
H38A C38 H38B 109.5
C37 C38 H38C 109.5
H38A C38 H38C 109.5
H38B C38 H38C 109.5
C37 C39 H39A 109.5
C37 C39 H39B 109.5
H39A C39 H39B 109.5
C37 C39 H39C 109.5
H39A C39 H39C 109.5
H39B C39 H39C 109.5
C37 C40 H40A 109.5
C37 C40 H40B 109.5
H40A C40 H40B 109.5
C37 C40 H40C 109.5
H40A C40 H40C 109.5
H40B C40 H40C 109.5
O18 C41 O17 122.3(14)
O18 C41 C42 121.8(16)
O17 C41 C42 115.2(15)
C43 C42 C45 109.0(12)
C43 C42 C41 109.8(12)
C45 C42 C41 108.5(12)
C43 C42 C44 112.1(13)
C45 C42 C44 109.8(12)
C41 C42 C44 107.5(12)
C42 C43 H43A 109.5
C42 C43 H43B 109.5
H43A C43 H43B 109.5
C42 C43 H43C 109.5
H43A C43 H43C 109.5
H43B C43 H43C 109.5
C42 C44 H44A 109.5
C42 C44 H44B 109.5
H44A C44 H44B 109.5
C42 C44 H44C 109.5
H44A C44 H44C 109.5
H44B C44 H44C 109.5
C42 C45 H45A 109.5
C42 C45 H45B 109.5
H45A C45 H45B 109.5
C42 C45 H45C 109.5
H45A C45 H45C 109.5
H45B C45 H45C 109.5
O20 C46 O19 123.7(15)
O20 C46 C47 116.7(16)
O19 C46 C47 118.9(17)
C49 C47 C48 108.0(13)
C49 C47 C46 108.8(13)
C48 C47 C46 110.0(13)
C49 C47 C50 109.5(12)
C48 C47 C50 110.6(13)
C46 C47 C50 109.8(12)
C47 C48 H48A 109.5
C47 C48 H48B 109.5
H48A C48 H48B 109.5
C47 C48 H48C 109.5
H48A C48 H48C 109.5
H48B C48 H48C 109.5
C47 C49 H49A 109.5
C47 C49 H49B 109.5
H49A C49 H49B 109.5
C47 C49 H49C 109.5
H49A C49 H49C 109.5
H49B C49 H49C 109.5
C47 C50 H50A 109.5
C47 C50 H50B 109.5
H50A C50 H50B 109.5
C47 C50 H50C 109.5
H50A C50 H50C 109.5
H50B C50 H50C 109.5
O22 C51 O21 124.3(14)
O22 C51 C52 118.9(17)
O21 C51 C52 116.6(16)
C53 C52 C55 111.2(13)
C53 C52 C54 111.3(13)
C55 C52 C54 109.9(13)
C53 C52 C51 110.0(13)
C55 C52 C51 105.7(12)
C54 C52 C51 108.5(13)
C52 C53 H53A 109.5
C52 C53 H53B 109.5
H53A C53 H53B 109.5
C52 C53 H53C 109.5
H53A C53 H53C 109.5
H53B C53 H53C 109.5
C52 C54 H54A 109.5
C52 C54 H54B 109.5
H54A C54 H54B 109.5
C52 C54 H54C 109.5
H54A C54 H54C 109.5
H54B C54 H54C 109.5
C52 C55 H55A 109.5
C52 C55 H55B 109.5
H55A C55 H55B 109.5
C52 C55 H55C 109.5
H55A C55 H55C 109.5
H55B C55 H55C 109.5
O23 C56 O24 122.0(15)
O23 C56 C57 119.9(17)
O24 C56 C57 118.0(17)
C56 C57 C58 112.9(14)
C56 C57 C60 108.4(13)
C58 C57 C60 108.5(14)
C56 C57 C59 109.1(13)
C58 C57 C59 108.4(14)
C60 C57 C59 109.5(14)
C57 C58 H58A 109.5
C57 C58 H58B 109.5
H58A C58 H58B 109.5
C57 C58 H58C 109.5
H58A C58 H58C 109.5
H58B C58 H58C 109.5
C57 C59 H59A 109.5
C57 C59 H59B 109.5
H59A C59 H59B 109.5
C57 C59 H59C 109.5
H59A C59 H59C 109.5
H59B C59 H59C 109.5
C57 C60 H60A 109.5
C57 C60 H60B 109.5
H60A C60 H60B 109.5
C57 C60 H60C 109.5
H60A C60 H60C 109.5
H60B C60 H60C 109.5
O25 C61 O26 122.1(17)
O25 C61 C62 115.9(18)
O26 C61 C62 118.3(18)
C65 C62 C63 113.4(16)
C65 C62 C61 110.8(16)
C63 C62 C61 110.6(15)
C65 C62 C64 108.2(17)
C63 C62 C64 106.0(16)
C61 C62 C64 107.5(15)
C62 C63 H63A 109.5
C62 C63 H63B 109.5
H63A C63 H63B 109.5
C62 C63 H63C 109.5
H63A C63 H63C 109.5
H63B C63 H63C 109.5
C62 C64 H64A 109.5
C62 C64 H64B 109.5
H64A C64 H64B 109.5
C62 C64 H64C 109.5
H64A C64 H64C 109.5
H64B C64 H64C 109.5
C62 C65 H65A 109.5
C62 C65 H65B 109.5
H65A C65 H65B 109.5
C62 C65 H65C 109.5
H65A C65 H65C 109.5
H65B C65 H65C 109.5
O27 C66 O28 122.0(14)
O27 C66 C67 123.5(15)
O28 C66 C67 114.2(14)
C66 C67 C70 108.7(12)
C66 C67 C68 107.9(12)
C70 C67 C68 109.4(13)
C66 C67 C69 106.6(12)
C70 C67 C69 112.4(13)
C68 C67 C69 111.7(13)
C67 C68 H68A 109.5
C67 C68 H68B 109.5
H68A C68 H68B 109.5
C67 C68 H68C 109.5
H68A C68 H68C 109.5
H68B C68 H68C 109.5
C67 C69 H69A 109.5
C67 C69 H69B 109.5
H69A C69 H69B 109.5
C67 C69 H69C 109.5
H69A C69 H69C 109.5
H69B C69 H69C 109.5
C67 C70 H70A 109.5
C67 C70 H70B 109.5
H70A C70 H70B 109.5
C67 C70 H70C 109.5
H70A C70 H70C 109.5
H70B C70 H70C 109.5
O29 C71 O30 122.5(14)
O29 C71 C72 122.1(15)
O30 C71 C72 115.4(15)
C73 C72 C74 111.3(13)
C73 C72 C75 109.6(13)
C74 C72 C75 109.0(13)
C73 C72 C71 107.8(12)
C74 C72 C71 110.3(12)
C75 C72 C71 108.7(12)
C72 C73 H73A 109.5
C72 C73 H73B 109.5
H73A C73 H73B 109.5
C72 C73 H73C 109.5
H73A C73 H73C 109.5
H73B C73 H73C 109.5
C72 C74 H74A 109.5
C72 C74 H74B 109.5
H74A C74 H74B 109.5
C72 C74 H74C 109.5
H74A C74 H74C 109.5
H74B C74 H74C 109.5
C72 C75 H75A 109.5
C72 C75 H75B 109.5
H75A C75 H75B 109.5
C72 C75 H75C 109.5
H75A C75 H75C 109.5
H75B C75 H75C 109.5
O32 C76 O31 126.3(15)
O32 C76 C77 120.0(18)
O31 C76 C77 113.6(17)
C80 C77 C78 111.7(16)
C80 C77 C79 108.2(15)
C78 C77 C79 107.6(16)
C80 C77 C76 112.3(14)
C78 C77 C76 109.6(15)
C79 C77 C76 107.2(14)
C77 C78 H78A 109.5
C77 C78 H78B 109.5
H78A C78 H78B 109.5
C77 C78 H78C 109.5
H78A C78 H78C 109.5
H78B C78 H78C 109.5
C77 C79 H79A 109.5
C77 C79 H79B 109.5
H79A C79 H79B 109.5
C77 C79 H79C 109.5
H79A C79 H79C 109.5
H79B C79 H79C 109.5
C77 C80 H80A 109.5
C77 C80 H80B 109.5
H80A C80 H80B 109.5
C77 C80 H80C 109.5
H80A C80 H80C 109.5
H80B C80 H80C 109.5
O34 C81 O33 124(2)
O34 C81 C82 125(2)
O33 C81 C82 112(2)
C83 C82 C87 121.0(19)
C83 C82 C81 119(2)
C87 C82 C81 120(2)
C82 C83 C84 118.4(19)
C82 C83 H83 120.8
C84 C83 H83 120.8
C85 C84 C83 119.4(19)
C85 C84 C92 126(2)
C83 C84 C92 114.2(19)
C84 C85 C86 124(2)
C84 C85 H85 117.9
C86 C85 H85 117.9
C85 C86 C87 117(2)
C85 C86 C88 121.5(19)
C87 C86 C88 121.5(19)
C86 C87 C82 120.1(18)
C86 C87 H87 120
C82 C87 H87 120
C91 C88 C89 108.7(14)
C91 C88 C90 109.5(14)
C89 C88 C90 107.9(14)
C91 C88 C86 111.4(15)
C89 C88 C86 107.4(14)
C90 C88 C86 111.7(15)
C88 C89 H89A 109.5
C88 C89 H89B 109.5
H89A C89 H89B 109.5
C88 C89 H89C 109.5
H89A C89 H89C 109.5
H89B C89 H89C 109.5
C88 C90 H90A 109.5
C88 C90 H90B 109.5
H90A C90 H90B 109.5
C88 C90 H90C 109.5
H90A C90 H90C 109.5
H90B C90 H90C 109.5
C88 C91 H91A 109.5
C88 C91 H91B 109.5
H91A C91 H91B 109.5
C88 C91 H91C 109.5
H91A C91 H91C 109.5
H91B C91 H91C 109.5
C95 C92 C93 107.3(13)
C95 C92 C94 108.1(13)
C93 C92 C94 108.5(13)
C95 C92 C84 110.3(13)
C93 C92 C84 109.5(15)
C94 C92 C84 113.1(14)
C92 C93 H93A 109.5
C92 C93 H93B 109.5
H93A C93 H93B 109.5
C92 C93 H93C 109.5
H93A C93 H93C 109.5
H93B C93 H93C 109.5
C92 C94 H94A 109.5
C92 C94 H94B 109.5
H94A C94 H94B 109.5
C92 C94 H94C 109.5
H94A C94 H94C 109.5
H94B C94 H94C 109.5
C92 C95 H95A 109.5
C92 C95 H95B 109.5
H95A C95 H95B 109.5
C92 C95 H95C 109.5
H95A C95 H95C 109.5
H95B C95 H95C 109.5
C97 C96 O33 111.8(17)
C97 C96 H96A 109.3
O33 C96 H96A 109.3
C97 C96 H96B 109.3
O33 C96 H96B 109.3
H96A C96 H96B 107.9
C98 C97 C96 132(2)
C98 C97 H97A 104.2
C96 C97 H97A 104.2
C98 C97 H97B 104.2
C96 C97 H97B 104.2
H97A C97 H97B 105.5
C97 C98 C99 133(2)
C97 C98 H98A 104
C99 C98 H98A 104
C97 C98 H98B 104
C99 C98 H98B 104
H98A C98 H98B 105.5
C100 C99 C98 127(2)
C100 C99 H99A 105.6
C98 C99 H99A 105.6
C100 C99 H99B 105.6
C98 C99 H99B 105.6
H99A C99 H99B 106.1
C99 C100 C101 122(2)
C99 C100 H10D 106.8
C101 C100 H10D 106.8
C99 C100 H10E 106.8
C101 C100 H10E 106.8
H10D C100 H10E 106.7
N1 C101 C100 123.1(19)
N1 C101 H10F 106.6
C100 C101 H10F 106.6
N1 C101 H10G 106.6
C100 C101 H10G 106.6
H10F C101 H10G 106.5
N1 C102 C103 123(2)
N1 C102 H10H 106.7
C103 C102 H10H 106.7
N1 C102 H10I 106.7
C103 C102 H10I 106.7
H10H C102 H10I 106.6
C102 C103 C104 120(2)
C102 C103 H10J 107.3
C104 C103 H10J 107.3
C102 C103 H10K 107.3
C104 C103 H10K 107.3
H10J C103 H10K 106.9
C105 C104 C103 124(2)
C105 C104 H10L 106.3
C103 C104 H10L 106.3
C105 C104 H10M 106.3
C103 C104 H10M 106.3
H10L C104 H10M 106.4
C104 C105 C106 127(3)
C104 C105 H10N 105.6
C106 C105 H10N 105.6
C104 C105 H10O 105.6
C106 C105 H10O 105.6
H10N C105 H10O 106.1
C105 C106 C107 113(2)
C105 C106 H10P 109
C107 C106 H10P 109
C105 C106 H10Q 109
C107 C106 H10Q 109
H10P C106 H10Q 107.8
C106 C107 O35 107.8(18)
C106 C107 H10R 110.2
O35 C107 H10R 110.2
C106 C107 H10S 110.2
O35 C107 H10S 110.2
H10R C107 H10S 108.5
O36 C108 O35 123(2)
O36 C108 C109 123(2)
O35 C108 C109 114(2)
C114 C109 C110 119(2)
C114 C109 C108 124(2)
C110 C109 C108 117(2)
C111 C110 C109 122.0(19)
C111 C110 H110 119
C109 C110 H110 119
C110 C111 C112 115.7(19)
C110 C111 C119 123.6(19)
C112 C111 C119 121(2)
C113 C112 C111 124.0(18)
C113 C112 H112 118
C111 C112 H112 118
C114 C113 C112 117.5(18)
C114 C113 C115 123(2)
C112 C113 C115 120(2)
C113 C114 C109 121.9(19)
C113 C114 H114 119
C109 C114 H114 119
C118 C115 C116 109.8(16)
C118 C115 C117 108.8(17)
C116 C115 C117 105.5(15)
C118 C115 C113 109.6(16)
C116 C115 C113 113.9(17)
C117 C115 C113 109.0(18)
C115 C116 H11A 109.5
C115 C116 H11B 109.5
H11A C116 H11B 109.5
C115 C116 H11C 109.5
H11A C116 H11C 109.5
H11B C116 H11C 109.5
C115 C117 H11D 109.5
C115 C117 H11E 109.5
H11D C117 H11E 109.5
C115 C117 H11F 109.5
H11D C117 H11F 109.5
H11E C117 H11F 109.5
C115 C118 H11G 109.5
C115 C118 H11H 109.5
H11G C118 H11H 109.5
C115 C118 H11I 109.5
H11G C118 H11I 109.5
H11H C118 H11I 109.5
C122 C119 C120 109.4(14)
C122 C119 C111 113.2(16)
C120 C119 C111 107.1(15)
C122 C119 C121 110.1(14)
C120 C119 C121 107.3(14)
C111 C119 C121 109.5(15)
C119 C120 H12A 109.5
C119 C120 H12B 109.5
H12A C120 H12B 109.5
C119 C120 H12C 109.5
H12A C120 H12C 109.5
H12B C120 H12C 109.5
C119 C121 H12D 109.5
C119 C121 H12E 109.5
H12D C121 H12E 109.5
C119 C121 H12F 109.5
H12D C121 H12F 109.5
H12E C121 H12F 109.5
C119 C122 H12G 109.5
C119 C122 H12H 109.5
H12G C122 H12H 109.5
C119 C122 H12I 109.5
H12G C122 H12I 109.5
H12H C122 H12I 109.5
F1 Cr1 O32 90.0(4)
F1 Cr1 F8 88.1(3)
O32 Cr1 F8 178.1(5)
F1 Cr1 O6 178.4(4)
O32 Cr1 O6 88.4(5)
F8 Cr1 O6 93.4(4)
F1 Cr1 O8 91.4(4)
O32 Cr1 O8 89.3(5)
F8 Cr1 O8 90.6(4)
O6 Cr1 O8 89.0(5)
F1 Cr1 O30 90.1(4)
O32 Cr1 O30 90.6(5)
F8 Cr1 O30 89.6(4)
O6 Cr1 O30 89.6(5)
O8 Cr1 O30 178.5(5)
F1 Cr2 O26 177.3(4)
F1 Cr2 F2 89.2(3)
O26 Cr2 F2 89.1(4)
F1 Cr2 O29 89.3(4)
O26 Cr2 O29 88.5(5)
F2 Cr2 O29 88.5(4)
F1 Cr2 O31 92.0(4)
O26 Cr2 O31 89.7(5)
F2 Cr2 O31 178.8(5)
O29 Cr2 O31 91.3(5)
F1 Cr2 O28 89.6(4)
O26 Cr2 O28 92.6(5)
F2 Cr2 O28 91.0(4)
O29 Cr2 O28 178.8(5)
O31 Cr2 O28 89.3(5)
F2 Cr3 O25 88.6(4)
F2 Cr3 O27 90.9(4)
O25 Cr3 O27 96.0(5)
F2 Cr3 O24 178.3(4)
O25 Cr3 O24 90.0(5)
O27 Cr3 O24 88.3(5)
F2 Cr3 F3 88.9(3)
O25 Cr3 F3 175.9(5)
O27 Cr3 F3 87.2(4)
O24 Cr3 F3 92.6(4)
F2 Cr3 O22 91.4(4)
O25 Cr3 O22 87.4(5)
O27 Cr3 O22 176.0(5)
O24 Cr3 O22 89.5(5)
F3 Cr3 O22 89.5(4)
F3 Cr4 O18 178.3(5)
F3 Cr4 O23 91.0(4)
O18 Cr4 O23 87.4(5)
F3 Cr4 O21 91.3(4)
O18 Cr4 O21 89.4(5)
O23 Cr4 O21 91.3(5)
F3 Cr4 F4 88.8(3)
O18 Cr4 F4 92.8(4)
O23 Cr4 F4 177.5(5)
O21 Cr4 F4 91.2(4)
F3 Cr4 O20 89.5(4)
O18 Cr4 O20 89.8(5)
O23 Cr4 O20 89.0(6)
O21 Cr4 O20 179.1(5)
F4 Cr4 O20 88.5(4)
F5 Cr5 O17 178.6(4)
F5 Cr5 F4 87.7(3)
O17 Cr5 F4 93.6(4)
F5 Cr5 O14 91.3(4)
O17 Cr5 O14 87.4(5)
F4 Cr5 O14 177.4(4)
F5 Cr5 O16 92.9(4)
O17 Cr5 O16 87.5(5)
F4 Cr5 O16 90.1(4)
O14 Cr5 O16 92.3(4)
F5 Cr5 O19 90.9(4)
O17 Cr5 O19 88.8(5)
F4 Cr5 O19 90.5(4)
O14 Cr5 O19 87.1(5)
O16 Cr5 O19 176.2(5)
O12 Cr6 O10 92.6(5)
O12 Cr6 F6 91.5(4)
O10 Cr6 F6 92.5(4)
O12 Cr6 O13 89.6(5)
O10 Cr6 O13 87.2(4)
F6 Cr6 O13 178.8(4)
O12 Cr6 O15 88.6(5)
O10 Cr6 O15 176.4(5)
F6 Cr6 O15 90.9(4)
O13 Cr6 O15 89.4(4)
O12 Cr6 F5 176.6(4)
O10 Cr6 F5 89.9(4)
F6 Cr6 F5 85.9(3)
O13 Cr6 F5 92.9(4)
O15 Cr6 F5 89.1(4)
O4 Mn7 F6 177.2(5)
O4 Mn7 O9 91.0(5)
F6 Mn7 O9 90.8(4)
O4 Mn7 O11 90.4(5)
F6 Mn7 O11 91.7(4)
O9 Mn7 O11 90.5(5)
O4 Mn7 F7 91.7(4)
F6 Mn7 F7 86.1(3)
O9 Mn7 F7 92.2(4)
O11 Mn7 F7 176.5(4)
O4 Mn7 O2 89.7(5)
F6 Mn7 O2 88.6(4)
O9 Mn7 O2 178.3(5)
O11 Mn7 O2 87.9(5)
F7 Mn7 O2 89.3(4)
F8 Cr8 O3 175.6(5)
F8 Cr8 F7 90.8(3)
O3 Cr8 F7 92.8(4)
F8 Cr8 O7 91.7(4)
O3 Cr8 O7 90.7(5)
F7 Cr8 O7 91.4(4)
F8 Cr8 O1 87.5(5)
O3 Cr8 O1 89.9(6)
F7 Cr8 O1 91.3(4)
O7 Cr8 O1 177.2(5)
F8 Cr8 O5 90.3(4)
O3 Cr8 O5 86.1(5)
F7 Cr8 O5 178.4(5)
O7 Cr8 O5 89.7(5)
O1 Cr8 O5 87.6(5)
Cr1 F1 Cr2 124.8(4)
Cr3 F2 Cr2 125.7(4)
Cr4 F3 Cr3 123.3(4)
Cr5 F4 Cr4 122.5(4)
Cr5 F5 Cr6 121.2(4)
Cr6 F6 Mn7 122.3(4)
Cr8 F7 Mn7 122.2(4)
Cr8 F8 Cr1 123.2(4)
C101 N1 C102 127(2)
C101 N1 H1A 105.6
C102 N1 H1A 105.6
C101 N1 H1B 105.6
C102 N1 H1B 105.6
H1A N1 H1B 106.1
C1 O1 Cr8 133.2(12)
C1 O2 Mn7 137.1(11)
C6 O3 Cr8 140.1(11)
C6 O4 Mn7 133.5(11)
C11 O5 Cr8 135.2(11)
C11 O6 Cr1 136.8(10)
C16 O7 Cr8 136.9(11)
C16 O8 Cr1 132.5(11)
C21 O9 Mn7 129.8(11)
C21 O10 Cr6 135.9(10)
C26 O11 Mn7 133.7(10)
C26 O12 Cr6 129.4(10)
C31 O13 Cr6 134.6(10)
C31 O14 Cr5 130.7(9)
C36 O15 Cr6 126.4(11)
C36 O16 Cr5 135.8(10)
C41 O17 Cr5 136.5(10)
C41 O18 Cr4 138.5(11)
C46 O19 Cr5 136.4(11)
C46 O20 Cr4 136.0(11)
C51 O21 Cr4 137.0(11)
C51 O22 Cr3 129.5(11)
C56 O23 Cr4 134.9(12)
C56 O24 Cr3 136.2(11)
C61 O25 Cr3 139.0(13)
C61 O26 Cr2 136.3(12)
C66 O27 Cr3 137.5(10)
C66 O28 Cr2 134.7(10)
C71 O29 Cr2 132.9(11)
C71 O30 Cr1 137.5(10)
C76 O31 Cr2 133.8(11)
C76 O32 Cr1 132.7(12)
C81 O33 C96 117.1(17)
C108 O35 C107 113.4(17)

loop_
_geom_bond_atom_site_label_1
_geom_bond_atom_site_label_2
_geom_bond_distance
C1 O2 1.237(18)
C1 O1 1.249(18)
C1 C2 1.516(13)
C2 C3 1.488(13)
C2 C5 1.488(12)
C2 C4 1.506(13)
C3 H3A 0.98
C3 H3B 0.98
C3 H3C 0.98
C4 H4A 0.98
C4 H4B 0.98
C4 H4C 0.98
C5 H5A 0.98
C5 H5B 0.98
C5 H5C 0.98
C6 O4 1.257(17)
C6 O3 1.276(18)
C6 C7 1.504(13)
C7 C10 1.495(12)
C7 C9 1.496(12)
C7 C8 1.527(12)
C8 H8A 0.98
C8 H8B 0.98
C8 H8C 0.98
C9 H9A 0.98
C9 H9B 0.98
C9 H9C 0.98
C10 H10A 0.98
C10 H10B 0.98
C10 H10C 0.98
C11 O5 1.225(16)
C11 O6 1.244(16)
C11 C12 1.511(12)
C12 C15 1.498(12)
C12 C13 1.516(12)
C12 C14 1.518(12)
C13 H13A 0.98
C13 H13B 0.98
C13 H13C 0.98
C14 H14A 0.98
C14 H14B 0.98
C14 H14C 0.98
C15 H15A 0.98
C15 H15B 0.98
C15 H15C 0.98
C16 O8 1.250(18)
C16 O7 1.275(18)
C16 C17 1.521(13)
C17 C20 1.489(12)
C17 C19 1.514(12)
C17 C18 1.521(13)
C18 H18A 0.98
C18 H18B 0.98
C18 H18C 0.98
C19 H19A 0.98
C19 H19B 0.98
C19 H19C 0.98
C20 H20A 0.98
C20 H20B 0.98
C20 H20C 0.98
C21 O10 1.276(18)
C21 O9 1.282(17)
C21 C22 1.511(13)
C22 C25 1.496(12)
C22 C23 1.519(12)
C22 C24 1.525(12)
C23 H23A 0.98
C23 H23B 0.98
C23 H23C 0.98
C24 H24A 0.98
C24 H24B 0.98
C24 H24C 0.98
C25 H25A 0.98
C25 H25B 0.98
C25 H25C 0.98
C26 O11 1.260(17)
C26 O12 1.285(17)
C26 C27 1.517(12)
C27 C30 1.496(12)
C27 C28 1.513(12)
C27 C29 1.522(12)
C28 H28A 0.98
C28 H28B 0.98
C28 H28C 0.98
C29 H29A 0.98
C29 H29B 0.98
C29 H29C 0.98
C30 H30A 0.98
C30 H30B 0.98
C30 H30C 0.98
C31 O14 1.276(15)
C31 O13 1.292(16)
C31 C32 1.528(12)
C32 C35 1.493(12)
C32 C33 1.515(12)
C32 C34 1.518(11)
C33 H33A 0.98
C33 H33B 0.98
C33 H33C 0.98
C34 H34A 0.98
C34 H34B 0.98
C34 H34C 0.98
C35 H35A 0.98
C35 H35B 0.98
C35 H35C 0.98
C36 O16 1.249(18)
C36 O15 1.251(17)
C36 C37 1.515(13)
C37 C40 1.494(13)
C37 C38 1.505(12)
C37 C39 1.512(13)
C38 H38A 0.98
C38 H38B 0.98
C38 H38C 0.98
C39 H39A 0.98
C39 H39B 0.98
C39 H39C 0.98
C40 H40A 0.98
C40 H40B 0.98
C40 H40C 0.98
C41 O18 1.232(16)
C41 O17 1.257(17)
C41 C42 1.512(12)
C42 C43 1.503(12)
C42 C45 1.506(12)
C42 C44 1.515(12)
C43 H43A 0.98
C43 H43B 0.98
C43 H43C 0.98
C44 H44A 0.98
C44 H44B 0.98
C44 H44C 0.98
C45 H45A 0.98
C45 H45B 0.98
C45 H45C 0.98
C46 O20 1.235(18)
C46 O19 1.246(18)
C46 C47 1.508(13)
C47 C49 1.505(12)
C47 C48 1.508(12)
C47 C50 1.513(12)
C48 H48A 0.98
C48 H48B 0.98
C48 H48C 0.98
C49 H49A 0.98
C49 H49B 0.98
C49 H49C 0.98
C50 H50A 0.98
C50 H50B 0.98
C50 H50C 0.98
C51 O22 1.256(19)
C51 O21 1.285(19)
C51 C52 1.525(13)
C52 C53 1.502(12)
C52 C55 1.509(12)
C52 C54 1.516(12)
C53 H53A 0.98
C53 H53B 0.98
C53 H53C 0.98
C54 H54A 0.98
C54 H54B 0.98
C54 H54C 0.98
C55 H55A 0.98
C55 H55B 0.98
C55 H55C 0.98
C56 O23 1.214(18)
C56 O24 1.271(18)
C56 C57 1.497(13)
C57 C58 1.500(12)
C57 C60 1.503(12)
C57 C59 1.512(13)
C58 H58A 0.98
C58 H58B 0.98
C58 H58C 0.98
C59 H59A 0.98
C59 H59B 0.98
C59 H59C 0.98
C60 H60A 0.98
C60 H60B 0.98
C60 H60C 0.98
C61 O25 1.23(2)
C61 O26 1.279(19)
C61 C62 1.516(14)
C62 C65 1.457(13)
C62 C63 1.486(13)
C62 C64 1.538(14)
C63 H63A 0.98
C63 H63B 0.98
C63 H63C 0.98
C64 H64A 0.98
C64 H64B 0.98
C64 H64C 0.98
C65 H65A 0.98
C65 H65B 0.98
C65 H65C 0.98
C66 O27 1.248(16)
C66 O28 1.339(16)
C66 C67 1.507(13)
C67 C70 1.508(12)
C67 C68 1.517(12)
C67 C69 1.522(12)
C68 H68A 0.98
C68 H68B 0.98
C68 H68C 0.98
C69 H69A 0.98
C69 H69B 0.98
C69 H69C 0.98
C70 H70A 0.98
C70 H70B 0.98
C70 H70C 0.98
C71 O29 1.248(17)
C71 O30 1.271(17)
C71 C72 1.519(12)
C72 C73 1.497(12)
C72 C74 1.502(12)
C72 C75 1.507(12)
C73 H73A 0.98
C73 H73B 0.98
C73 H73C 0.98
C74 H74A 0.98
C74 H74B 0.98
C74 H74C 0.98
C75 H75A 0.98
C75 H75B 0.98
C75 H75C 0.98
C76 O32 1.215(19)
C76 O31 1.278(19)
C76 C77 1.522(13)
C77 C80 1.473(13)
C77 C78 1.486(13)
C77 C79 1.518(14)
C78 H78A 0.98
C78 H78B 0.98
C78 H78C 0.98
C79 H79A 0.98
C79 H79B 0.98
C79 H79C 0.98
C80 H80A 0.98
C80 H80B 0.98
C80 H80C 0.98
C81 O34 1.20(2)
C81 O33 1.33(2)
C81 C82 1.51(2)
C82 C83 1.39(2)
C82 C87 1.41(2)
C83 C84 1.41(2)
C83 H83 0.95
C84 C85 1.36(2)
C84 C92 1.55(2)
C85 C86 1.38(2)
C85 H85 0.95
C86 C87 1.40(2)
C86 C88 1.55(2)
C87 H87 0.95
C88 C91 1.501(12)
C88 C89 1.504(13)
C88 C90 1.510(13)
C89 H89A 0.98
C89 H89B 0.98
C89 H89C 0.98
C90 H90A 0.98
C90 H90B 0.98
C90 H90C 0.98
C91 H91A 0.98
C91 H91B 0.98
C91 H91C 0.98
C92 C95 1.509(12)
C92 C93 1.509(12)
C92 C94 1.529(12)
C93 H93A 0.98
C93 H93B 0.98
C93 H93C 0.98
C94 H94A 0.98
C94 H94B 0.98
C94 H94C 0.98
C95 H95A 0.98
C95 H95B 0.98
C95 H95C 0.98
C96 C97 1.36(2)
C96 O33 1.464(18)
C96 H96A 0.99
C96 H96B 0.99
C97 C98 1.35(2)
C97 H97A 0.99
C97 H97B 0.99
C98 C99 1.42(2)
C98 H98A 0.99
C98 H98B 0.99
C99 C100 1.41(2)
C99 H99A 0.99
C99 H99B 0.99
C100 C101 1.46(2)
C100 H10D 0.99
C100 H10E 0.99
C101 N1 1.366(19)
C101 H10F 0.99
C101 H10G 0.99
C102 N1 1.403(19)
C102 C103 1.42(2)
C102 H10H 0.99
C102 H10I 0.99
C103 C104 1.46(3)
C103 H10J 0.99
C103 H10K 0.99
C104 C105 1.39(3)
C104 H10L 0.99
C104 H10M 0.99
C105 C106 1.47(3)
C105 H10N 0.99
C105 H10O 0.99
C106 C107 1.51(2)
C106 H10P 0.99
C106 H10Q 0.99
C107 O35 1.53(2)
C107 H10R 0.99
C107 H10S 0.99
C108 O36 1.171(18)
C108 O35 1.31(2)
C108 C109 1.50(2)
C109 C114 1.38(2)
C109 C110 1.41(2)
C110 C111 1.370(19)
C110 H110 0.95
C111 C112 1.42(2)
C111 C119 1.52(2)
C112 C113 1.38(2)
C112 H112 0.95
C113 C114 1.37(2)
C113 C115 1.54(2)
C114 H114 0.95
C115 C118 1.485(13)
C115 C116 1.490(13)
C115 C117 1.505(13)
C116 H11A 0.98
C116 H11B 0.98
C116 H11C 0.98
C117 H11D 0.98
C117 H11E 0.98
C117 H11F 0.98
C118 H11G 0.98
C118 H11H 0.98
C118 H11I 0.98
C119 C122 1.494(13)
C119 C120 1.507(13)
C119 C121 1.529(13)
C120 H12A 0.98
C120 H12B 0.98
C120 H12C 0.98
C121 H12D 0.98
C121 H12E 0.98
C121 H12F 0.98
C122 H12G 0.98
C122 H12H 0.98
C122 H12I 0.98
Cr1 F1 1.919(8)
Cr1 O32 1.949(12)
Cr1 F8 1.950(7)
Cr1 O6 1.955(12)
Cr1 O8 1.965(12)
Cr1 O30 1.972(12)
Cr2 F1 1.939(8)
Cr2 O26 1.940(12)
Cr2 F2 1.946(7)
Cr2 O29 1.951(11)
Cr2 O31 1.951(12)
Cr2 O28 1.969(11)
Cr3 F2 1.921(7)
Cr3 O25 1.935(12)
Cr3 O27 1.938(12)
Cr3 O24 1.949(11)
Cr3 F3 1.951(8)
Cr3 O22 1.984(12)
Cr4 F3 1.915(7)
Cr4 O18 1.944(12)
Cr4 O23 1.945(13)
Cr4 O21 1.945(12)
Cr4 F4 1.970(8)
Cr4 O20 1.972(11)
Cr5 F5 1.907(7)
Cr5 O17 1.929(11)
Cr5 F4 1.941(8)
Cr5 O14 1.948(11)
Cr5 O16 1.958(11)
Cr5 O19 1.969(12)
Cr6 O12 1.939(12)
Cr6 O10 1.953(12)
Cr6 F6 1.957(8)
Cr6 O13 1.984(10)
Cr6 O15 1.995(12)
Cr6 F5 1.997(7)
Mn7 O4 1.956(13)
Mn7 F6 1.968(8)
Mn7 O9 1.982(13)
Mn7 O11 1.992(11)
Mn7 F7 2.020(7)
Mn7 O2 2.027(11)
Cr8 F8 1.901(7)
Cr8 O3 1.922(13)
Cr8 F7 1.929(7)
Cr8 O7 1.957(14)
Cr8 O1 1.961(12)
Cr8 O5 1.973(11)
N1 H1A 0.92
N1 H1B 0.92
